data_1558741
loop_
_publ_author_name
'Kephart, Jonathan'
'Romero, Catherine G.'
'Tseng, Chun-Chih'
'Anderton, Kevin J.'
'Yankowitz, Matthew'
'Kaminsky, Werner'
'Velian, Alexandra'

_publ_section_title
;
 Hierarchical Nanosheets Built from Superatomic Clusters: Properties,
 Exfoliation and Single-Crystal-to-Single-Crystal Intercalation
;
_journal_name_full 'Chemical Science'
_journal_paper_doi 10.1039/D0SC03506H
_journal_year 2020
_chemical_formula_moiety 'C129 H117 Co9 N9 P6 Se8'
_chemical_formula_sum 'C129 H117 Co9 N9 P6 Se8'
_chemical_formula_weight 3141.18
_space_group_IT_number 14
_space_group_name_Hall '-P 2ybc'
_space_group_name_H-M_alt 'P 1 21/c 1'
_symmetry_cell_setting monoclinic
_symmetry_Int_Tables_number 14
_symmetry_space_group_name_Hall '-P 2ybc'
_symmetry_space_group_name_H-M 'P 1 21/c 1'
_atom_sites_solution_hydrogens mixed
_atom_sites_solution_primary direct
_audit_conform_dict_location ftp://ftp.iucr.org/pub/cif_core.dic
_audit_conform_dict_name cif_core.dic
_audit_conform_dict_version 2.4.3
_audit_creation_date 2019-04-19T11:39:29-00:00
_audit_creation_method 'WinGX routine CIF_UPDATE'
_audit_update_record
;
2020-06-24 deposited with the CCDC.	2020-08-03 downloaded from the CCDC.
;
_cell_angle_alpha 90
_cell_angle_beta 116.5790(10)
_cell_angle_gamma 90
_cell_formula_units_Z 4
_cell_length_a 30.1353(8)
_cell_length_b 15.1296(5)
_cell_length_c 33.4288(10)
_cell_measurement_reflns_used 9562
_cell_measurement_temperature 100(2)
_cell_measurement_theta_max 28.15
_cell_measurement_theta_min 2.27
_cell_measurement_wavelength 0.71073
_cell_volume 13630.6(7)
_computing_cell_refinement 'SAINT V8.34A integration software'
_computing_data_collection 'Bruker APEX2 software'
_computing_data_reduction 'SORTAV (Blessing, 1995)'
_computing_molecular_graphics 'ORTEP-3 for Windows (Farrugia, 2012)'
_computing_publication_material 'WinGX publication routines (Farrugia, 2012)'
_computing_structure_refinement 'SHELXL-2014/7 (Sheldrick, 2014)'
_computing_structure_solution 'SHELXS-2013 (Sheldrick, 2008)'
_diffrn_ambient_temperature 100(2)
_diffrn_detector 'APEX-II CCD'
_diffrn_measured_fraction_theta_full 1
_diffrn_measured_fraction_theta_max 0.996
_diffrn_measurement_device '\k-geometry diffractometer'
_diffrn_measurement_device_type 'Bruker APEX-II'
_diffrn_measurement_method '\f or \w oscillation scans'
_diffrn_orient_matrix_UB_11 -0.021345
_diffrn_orient_matrix_UB_12 -0.021369
_diffrn_orient_matrix_UB_13 -0.031108
_diffrn_orient_matrix_UB_21 -0.013656
_diffrn_orient_matrix_UB_22 0.061026
_diffrn_orient_matrix_UB_23 -0.00896
_diffrn_orient_matrix_UB_31 0.027117
_diffrn_orient_matrix_UB_32 0.01391
_diffrn_orient_matrix_UB_33 -0.008481
_diffrn_radiation_monochromator graphite
_diffrn_radiation_probe x-ray
_diffrn_radiation_type MoK\a
_diffrn_radiation_wavelength 0.71073
_diffrn_reflns_av_R_equivalents 0.0379
_diffrn_reflns_av_unetI/netI 0.0543
_diffrn_reflns_Laue_measured_fraction_full 1
_diffrn_reflns_Laue_measured_fraction_max 0.996
_diffrn_reflns_limit_h_max 40
_diffrn_reflns_limit_h_min -40
_diffrn_reflns_limit_k_max 20
_diffrn_reflns_limit_k_min -20
_diffrn_reflns_limit_l_max 44
_diffrn_reflns_limit_l_min -44
_diffrn_reflns_number 66442
_diffrn_reflns_point_group_measured_fraction_full 1
_diffrn_reflns_point_group_measured_fraction_max 0.996
_diffrn_reflns_theta_full 25
_diffrn_reflns_theta_max 28.339
_diffrn_reflns_theta_min 1.362
_diffrn_source 'sealed x-ray tube'
_diffrn_standards_number 0
_exptl_absorpt_coefficient_mu 3.321
_exptl_absorpt_correction_T_max 0.746
_exptl_absorpt_correction_T_min 0.613
_exptl_absorpt_correction_type multi-scan
_exptl_absorpt_process_details
;
SADABS-2012/1 - Bruker AXS area detector scaling and absorption correction
;
_exptl_crystal_colour black
_exptl_crystal_density_diffrn 1.531
_exptl_crystal_density_method 'not measured'
_exptl_crystal_description prism
_exptl_crystal_F_000 6236
_exptl_crystal_size_max 0.15
_exptl_crystal_size_mid 0.14
_exptl_crystal_size_min 0.09
_refine_diff_density_max 1.622
_refine_diff_density_min -0.875
_refine_diff_density_rms 0.096
_refine_ls_extinction_method none
_refine_ls_goodness_of_fit_ref 1.022
_refine_ls_hydrogen_treatment constr
_refine_ls_matrix_type full
_refine_ls_number_constraints 0
_refine_ls_number_parameters 1474
_refine_ls_number_reflns 33870
_refine_ls_number_restraints 75
_refine_ls_restrained_S_all 1.023
_refine_ls_R_factor_all 0.0589
_refine_ls_R_factor_gt 0.0341
_refine_ls_shift/su_max 0.003
_refine_ls_shift/su_mean 0
_refine_ls_structure_factor_coef Fsqd
_refine_ls_weighting_details 'w=1/[\s^2^(Fo^2^)+(0.0293P)^2^+3.2635P] where P=(Fo^2^+2Fc^2^)/3'
_refine_ls_weighting_scheme calc
_refine_ls_wR_factor_gt 0.067
_refine_ls_wR_factor_ref 0.0729
_reflns_Friedel_coverage 0
_reflns_number_gt 24832
_reflns_number_total 33870
_reflns_threshold_expression 'I > 2\s(I)'
_cod_data_source_file d0sc03506h2.cif
_cod_data_source_block shelx_CCDC2
_cod_original_sg_symbol_H-M 'P 21/c'
_cod_database_code 1558741
_shelx_estimated_absorpt_t_min 0.636
_shelx_estimated_absorpt_t_max 0.754

loop_
_symmetry_equiv_pos_as_xyz
'x, y, z'
'-x, y+1/2, -z+1/2'
'-x, -y, -z'
'x, -y-1/2, z-1/2'

loop_
_atom_site_label
_atom_site_type_symbol
_atom_site_fract_x
_atom_site_fract_y
_atom_site_fract_z
_atom_site_U_iso_or_equiv
_atom_site_adp_type
_atom_site_occupancy
_atom_site_site_symmetry_order
_atom_site_calc_flag
_atom_site_refinement_flags_posn
_atom_site_refinement_flags_adp
_atom_site_refinement_flags_occupancy
_atom_site_disorder_assembly
_atom_site_disorder_group
C1 C 0.73001(10) 0.61555(18) 0.75021(10) 0.0185(6) Uani 1 1 d . . . . .
C2 C 0.71669(11) 0.64007(18) 0.70623(10) 0.0230(7) Uani 1 1 d . . . . .
H2 H 0.6853 0.6234 0.6831 0.028 Uiso 1 1 calc R U . . .
C3 C 0.74944(12) 0.68912(19) 0.69619(12) 0.0314(8) Uani 1 1 d . . . . .
H3 H 0.74 0.7069 0.6662 0.038 Uiso 1 1 calc R U . . .
C4 C 0.79594(12) 0.7123(2) 0.72967(12) 0.0327(8) Uani 1 1 d . . . . .
H4 H 0.8185 0.7443 0.7224 0.039 Uiso 1 1 calc R U . . .
C5 C 0.80907(11) 0.68881(19) 0.77314(12) 0.0290(8) Uani 1 1 d . . . . .
H5 H 0.8407 0.7051 0.7961 0.035 Uiso 1 1 calc R U . . .
C6 C 0.77623(10) 0.64108(19) 0.78368(11) 0.0244(7) Uani 1 1 d . . . . .
H6 H 0.7854 0.6258 0.8139 0.029 Uiso 1 1 calc R U . . .
C7 C 0.63154(9) 0.56897(17) 0.74288(9) 0.0168(6) Uani 1 1 d . . . . .
C8 C 0.59923(10) 0.51538(19) 0.75183(10) 0.0217(6) Uani 1 1 d . . . . .
H8 H 0.6109 0.4612 0.7674 0.026 Uiso 1 1 calc R U . . .
C9 C 0.55036(10) 0.5405(2) 0.73825(11) 0.0263(7) Uani 1 1 d . . . . .
H9 H 0.5289 0.5037 0.7447 0.032 Uiso 1 1 calc R U . . .
C10 C 0.53277(11) 0.6187(2) 0.71533(11) 0.0288(7) Uani 1 1 d . . . . .
H10 H 0.4994 0.6361 0.7064 0.035 Uiso 1 1 calc R U . . .
C11 C 0.56394(11) 0.6716(2) 0.70548(12) 0.0332(8) Uani 1 1 d . . . . .
H11 H 0.5517 0.7248 0.6891 0.04 Uiso 1 1 calc R U . . .
C12 C 0.61351(10) 0.64729(19) 0.71960(11) 0.0265(7) Uani 1 1 d . . . . .
H12 H 0.6349 0.6845 0.7132 0.032 Uiso 1 1 calc R U . . .
C13 C 0.69966(10) 0.59750(19) 0.84079(9) 0.0193(6) Uani 1 1 d . . . . .
C14 C 0.70063(11) 0.6880(2) 0.83335(10) 0.0266(7) Uani 1 1 d . . . . .
H14 H 0.7132 0.7087 0.8136 0.032 Uiso 1 1 calc R U . . .
C15 C 0.68340(12) 0.7484(2) 0.85449(11) 0.0314(8) Uani 1 1 d . . . . .
H15 H 0.6847 0.8097 0.849 0.038 Uiso 1 1 calc R U . . .
C16 C 0.66437(11) 0.7217(2) 0.88329(11) 0.0307(8) Uani 1 1 d . . . . .
C17 C 0.66365(12) 0.6321(2) 0.89078(11) 0.0337(8) Uani 1 1 d . . . . .
H17 H 0.6513 0.6119 0.9108 0.04 Uiso 1 1 calc R U . . .
C18 C 0.68044(11) 0.5710(2) 0.86982(10) 0.0269(7) Uani 1 1 d . . . . .
H18 H 0.6788 0.5098 0.8754 0.032 Uiso 1 1 calc R U . . .
C19 C 0.64269(15) 0.7879(2) 0.90414(13) 0.0532(11) Uani 1 1 d . . . . .
H19A H 0.6685 0.83 0.9226 0.08 Uiso 1 1 calc R U . . .
H19B H 0.6304 0.7564 0.9228 0.08 Uiso 1 1 calc R U . . .
H19C H 0.6152 0.8198 0.8804 0.08 Uiso 1 1 calc R U . . .
C20 C 0.85135(10) 0.2098(2) 0.89308(10) 0.0247(7) Uani 1 1 d . . . . .
C21 C 0.88751(11) 0.2690(3) 0.92032(11) 0.0411(9) Uani 1 1 d . . . . .
H21 H 0.8778 0.3252 0.9264 0.049 Uiso 1 1 calc R U . . .
C22 C 0.93751(13) 0.2475(3) 0.93877(13) 0.0620(13) Uani 1 1 d . . . . .
H22 H 0.9617 0.2888 0.9574 0.074 Uiso 1 1 calc R U . . .
C23 C 0.95211(14) 0.1668(4) 0.93018(14) 0.0682(15) Uani 1 1 d . . . . .
H23 H 0.9863 0.1516 0.9432 0.082 Uiso 1 1 calc R U . . .
C24 C 0.91673(14) 0.1074(3) 0.90246(13) 0.0524(11) Uani 1 1 d . . . . .
H24 H 0.9267 0.0515 0.8964 0.063 Uiso 1 1 calc R U . . .
C25 C 0.86684(12) 0.1294(2) 0.88356(11) 0.0350(8) Uani 1 1 d . . . . .
H25 H 0.8429 0.089 0.8638 0.042 Uiso 1 1 calc R U . . .
C26 C 0.75100(11) 0.1637(2) 0.88191(9) 0.0223(6) Uani 1 1 d . . . . .
C27 C 0.70726(10) 0.1933(2) 0.88222(9) 0.0258(7) Uani 1 1 d . . . . .
H27 H 0.6989 0.2542 0.8778 0.031 Uiso 1 1 calc R U . . .
C28 C 0.67586(12) 0.1341(3) 0.88898(10) 0.0360(9) Uani 1 1 d . . . . .
H28 H 0.6462 0.1551 0.889 0.043 Uiso 1 1 calc R U . . .
C29 C 0.68725(13) 0.0460(3) 0.89555(11) 0.0425(10) Uani 1 1 d . . . . .
H29 H 0.6655 0.0059 0.8999 0.051 Uiso 1 1 calc R U . . .
C30 C 0.73050(16) 0.0160(2) 0.89576(13) 0.0507(11) Uani 1 1 d . . . . .
H30 H 0.739 -0.0448 0.9009 0.061 Uiso 1 1 calc R U . . .
C31 C 0.76179(14) 0.0748(2) 0.88844(12) 0.0394(9) Uani 1 1 d . . . . .
H31 H 0.7911 0.0531 0.8879 0.047 Uiso 1 1 calc R U . . .
C32 C 0.79120(10) 0.3423(2) 0.93678(9) 0.0219(6) Uani 1 1 d . . . . .
C33 C 0.77577(11) 0.4179(2) 0.95111(10) 0.0292(7) Uani 1 1 d . . . . .
H33 H 0.7597 0.4639 0.9303 0.035 Uiso 1 1 calc R U . . .
C34 C 0.78329(12) 0.4274(2) 0.99498(11) 0.0358(8) Uani 1 1 d . . . . .
H34 H 0.7726 0.4799 1.0037 0.043 Uiso 1 1 calc R U . . .
C35 C 0.80620(11) 0.3611(2) 1.02654(11) 0.0355(8) Uani 1 1 d . . . . .
C36 C 0.82133(11) 0.2862(2) 1.01229(10) 0.0318(8) Uani 1 1 d . . . . .
H36 H 0.8373 0.2403 1.0332 0.038 Uiso 1 1 calc R U . . .
C37 C 0.81390(10) 0.2759(2) 0.96834(10) 0.0251(7) Uani 1 1 d . . . . .
H37 H 0.8244 0.2231 0.9598 0.03 Uiso 1 1 calc R U . . .
C38 C 0.81520(14) 0.3710(3) 1.07458(11) 0.0538(11) Uani 1 1 d . . . . .
H38A H 0.7993 0.3219 1.0824 0.081 Uiso 1 1 calc R U . . .
H38B H 0.8011 0.4271 1.0782 0.081 Uiso 1 1 calc R U . . .
H38C H 0.851 0.3702 1.0943 0.081 Uiso 1 1 calc R U . . .
C39 C 0.90335(10) 0.4212(2) 0.77094(11) 0.0280(7) Uani 1 1 d . . . . .
C40 C 0.93214(11) 0.4869(2) 0.76463(13) 0.0406(9) Uani 1 1 d . . . . .
H40 H 0.9257 0.5039 0.7352 0.049 Uiso 1 1 calc R U . . .
C41 C 0.97017(13) 0.5275(3) 0.80109(16) 0.0582(12) Uani 1 1 d . . . . .
H41 H 0.99 0.5716 0.7966 0.07 Uiso 1 1 calc R U . . .
C42 C 0.97915(13) 0.5036(3) 0.84406(16) 0.0624(13) Uani 1 1 d . . . . .
H42 H 1.0045 0.5324 0.8691 0.075 Uiso 1 1 calc R U . . .
C43 C 0.95108(12) 0.4375(3) 0.85057(13) 0.0521(11) Uani 1 1 d . . . . .
H43 H 0.9576 0.4202 0.88 0.063 Uiso 1 1 calc R U . . .
C44 C 0.91331(10) 0.3966(2) 0.81378(11) 0.0338(8) Uani 1 1 d . . . . .
H44 H 0.8942 0.3513 0.8183 0.041 Uiso 1 1 calc R U . . .
C45 C 0.84302(10) 0.42481(19) 0.67496(11) 0.0249(7) Uani 1 1 d . . . . .
C46 C 0.83319(11) 0.5150(2) 0.67423(12) 0.0335(8) Uani 1 1 d . . . . .
H46 H 0.8375 0.5439 0.7009 0.04 Uiso 1 1 calc R U . . .
C47 C 0.81712(14) 0.5631(2) 0.63457(14) 0.0492(10) Uani 1 1 d . . . . .
H47 H 0.8114 0.6248 0.6345 0.059 Uiso 1 1 calc R U . . .
C48 C 0.80956(16) 0.5212(3) 0.59550(14) 0.0578(12) Uani 1 1 d . . . . .
H48 H 0.799 0.5543 0.5686 0.069 Uiso 1 1 calc R U . . .
C49 C 0.81729(15) 0.4319(3) 0.59523(13) 0.0527(11) Uani 1 1 d . . . . .
H49 H 0.8112 0.403 0.568 0.063 Uiso 1 1 calc R U . . .
C50 C 0.83398(12) 0.3837(2) 0.63469(11) 0.0345(8) Uani 1 1 d . . . . .
H50 H 0.8393 0.3219 0.6342 0.041 Uiso 1 1 calc R U . . .
C51 C 0.93100(10) 0.26988(18) 0.71650(10) 0.0211(6) Uani 1 1 d . . . . .
C52 C 0.93183(11) 0.2438(2) 0.67705(11) 0.0297(7) Uani 1 1 d . . . . .
H52 H 0.9017 0.2274 0.6521 0.036 Uiso 1 1 calc R U . . .
C53 C 0.97651(13) 0.2411(2) 0.67327(13) 0.0406(9) Uani 1 1 d . . . . .
H53 H 0.976 0.2235 0.6458 0.049 Uiso 1 1 calc R U . . .
C54 C 1.02095(12) 0.2636(2) 0.70886(14) 0.0415(9) Uani 1 1 d . . . . .
C55 C 1.02028(11) 0.2907(2) 0.74777(13) 0.0391(9) Uani 1 1 d . . . . .
H55 H 1.0504 0.3084 0.7723 0.047 Uiso 1 1 calc R U . . .
C56 C 0.97648(10) 0.2929(2) 0.75226(11) 0.0292(7) Uani 1 1 d . . . . .
H56 H 0.9775 0.3103 0.78 0.035 Uiso 1 1 calc R U . . .
C57 C 1.06928(14) 0.2578(3) 0.70537(17) 0.0704(15) Uani 1 1 d . . . . .
H57A H 1.087 0.2039 0.7203 0.106 Uiso 1 1 calc R U . . .
H57B H 1.0898 0.3095 0.7198 0.106 Uiso 1 1 calc R U . . .
H57C H 1.0623 0.2561 0.6738 0.106 Uiso 1 1 calc R U . . .
C58 C 0.72689(10) -0.02487(18) 0.65918(10) 0.0191(6) Uani 1 1 d . . . . .
C59 C 0.71346(11) 0.0143(2) 0.61733(10) 0.0257(7) Uani 1 1 d . . . . .
H59 H 0.7307 0.065 0.615 0.031 Uiso 1 1 calc R U . . .
C60 C 0.67515(13) -0.0207(2) 0.57939(11) 0.0369(8) Uani 1 1 d . . . . .
H60 H 0.6663 0.0061 0.5511 0.044 Uiso 1 1 calc R U . . .
C61 C 0.64968(13) -0.0944(2) 0.58228(12) 0.0418(9) Uani 1 1 d . . . . .
H61 H 0.6229 -0.1173 0.5562 0.05 Uiso 1 1 calc R U . . .
C62 C 0.66310(12) -0.1346(2) 0.62283(11) 0.0342(8) Uani 1 1 d . . . . .
H62 H 0.6459 -0.1859 0.6246 0.041 Uiso 1 1 calc R U . . .
C63 C 0.70162(10) -0.10083(19) 0.66131(10) 0.0239(7) Uani 1 1 d . . . . .
H63 H 0.7108 -0.1295 0.6892 0.029 Uiso 1 1 calc R U . . .
C64 C 0.78832(10) -0.03898(17) 0.75669(10) 0.0186(6) Uani 1 1 d . . . . .
C65 C 0.83842(10) -0.05531(19) 0.78566(10) 0.0231(7) Uani 1 1 d . . . . .
H65 H 0.8634 -0.0366 0.7775 0.028 Uiso 1 1 calc R U . . .
C66 C 0.85183(12) -0.0986(2) 0.82616(11) 0.0324(8) Uani 1 1 d . . . . .
H66 H 0.8859 -0.1088 0.8457 0.039 Uiso 1 1 calc R U . . .
C67 C 0.81568(13) -0.1271(2) 0.83813(11) 0.0336(8) Uani 1 1 d . . . . .
H67 H 0.8249 -0.1566 0.8658 0.04 Uiso 1 1 calc R U . . .
C68 C 0.76630(12) -0.11242(19) 0.80965(11) 0.0282(7) Uani 1 1 d . . . . .
H68 H 0.7415 -0.133 0.8176 0.034 Uiso 1 1 calc R U . . .
C69 C 0.75252(11) -0.06799(18) 0.76965(10) 0.0221(6) Uani 1 1 d . . . . .
H69 H 0.7184 -0.057 0.7508 0.027 Uiso 1 1 calc R U . . .
C70 C 0.84169(9) -0.01804(18) 0.68226(9) 0.0188(6) Uani 1 1 d . . . . .
C71 C 0.87675(10) 0.0068(2) 0.66761(10) 0.0238(7) Uani 1 1 d . . . . .
H71 H 0.8875 0.0666 0.6709 0.029 Uiso 1 1 calc R U . . .
C72 C 0.89608(11) -0.0535(2) 0.64852(11) 0.0331(8) Uani 1 1 d . . . . .
H72 H 0.92 -0.0343 0.6391 0.04 Uiso 1 1 calc R U . . .
C73 C 0.88137(12) -0.1415(2) 0.64275(12) 0.0387(9) Uani 1 1 d . . . . .
C74 C 0.84742(12) -0.1667(2) 0.65795(13) 0.0437(10) Uani 1 1 d . . . . .
H74 H 0.8372 -0.2267 0.6552 0.052 Uiso 1 1 calc R U . . .
C75 C 0.82796(11) -0.1065(2) 0.67715(11) 0.0305(8) Uani 1 1 d . . . . .
H75 H 0.8046 -0.1262 0.6871 0.037 Uiso 1 1 calc R U . . .
C76 C 0.90330(15) -0.2088(3) 0.62285(15) 0.0657(13) Uani 1 1 d . . . . .
H76A H 0.8947 -0.2685 0.6283 0.099 Uiso 1 1 d R U . . .
H76B H 0.9395 -0.2024 0.6369 0.099 Uiso 1 1 d R U . . .
H76C H 0.8899 -0.1989 0.5906 0.099 Uiso 1 1 d R U . . .
C77 C 0.66612(9) 0.31208(19) 0.55373(9) 0.0195(6) Uani 1 1 d . . . . .
C78 C 0.67482(10) 0.2228(2) 0.54985(10) 0.0229(7) Uani 1 1 d . . . . .
H78 H 0.6684 0.1807 0.5677 0.027 Uiso 1 1 calc R U . . .
C79 C 0.69272(10) 0.1944(2) 0.52048(10) 0.0291(7) Uani 1 1 d . . . . .
H79 H 0.6984 0.1332 0.5182 0.035 Uiso 1 1 calc R U . . .
C80 C 0.70235(11) 0.2560(2) 0.49426(10) 0.0333(8) Uani 1 1 d . . . . .
H80 H 0.7142 0.237 0.4737 0.04 Uiso 1 1 calc R U . . .
C81 C 0.69461(11) 0.3444(2) 0.49832(11) 0.0348(8) Uani 1 1 d . . . . .
H81 H 0.7018 0.3864 0.4809 0.042 Uiso 1 1 calc R U . . .
C82 C 0.67629(10) 0.3731(2) 0.52762(10) 0.0275(7) Uani 1 1 d . . . . .
H82 H 0.6707 0.4343 0.5299 0.033 Uiso 1 1 calc R U . . .
C83 C 0.62592(10) 0.45958(18) 0.58168(9) 0.0191(6) Uani 1 1 d . . . . .
C84 C 0.66137(11) 0.5251(2) 0.59002(10) 0.0286(7) Uani 1 1 d . . . . .
H84 H 0.6952 0.5092 0.6 0.034 Uiso 1 1 calc R U . . .
C85 C 0.64751(14) 0.6142(2) 0.58378(11) 0.0396(9) Uani 1 1 d . . . . .
H85 H 0.6718 0.6587 0.5891 0.047 Uiso 1 1 calc R U . . .
C86 C 0.59863(14) 0.6374(2) 0.56991(11) 0.0414(9) Uani 1 1 d . . . . .
H86 H 0.5895 0.698 0.5663 0.05 Uiso 1 1 calc R U . . .
C87 C 0.56281(13) 0.5740(2) 0.56124(11) 0.0352(8) Uani 1 1 d . . . . .
H87 H 0.5291 0.5905 0.5515 0.042 Uiso 1 1 calc R U . . .
C88 C 0.57662(11) 0.4855(2) 0.56694(10) 0.0253(7) Uani 1 1 d . . . . .
H88 H 0.5519 0.4416 0.5606 0.03 Uiso 1 1 calc R U . . .
C89 C 0.56216(9) 0.25213(18) 0.53123(9) 0.0166(6) Uani 1 1 d . . . . .
C90 C 0.54669(10) 0.16383(19) 0.52522(10) 0.0228(7) Uani 1 1 d . . . . .
H90 H 0.5544 0.1276 0.5507 0.027 Uiso 1 1 calc R U . . .
C91 C 0.52039(11) 0.1282(2) 0.48286(10) 0.0267(7) Uani 1 1 d . . . . .
H91 H 0.5097 0.0685 0.48 0.032 Uiso 1 1 calc R U . . .
C92 C 0.50932(10) 0.1776(2) 0.44454(10) 0.0274(7) Uani 1 1 d . . . . .
C93 C 0.52651(10) 0.2641(2) 0.45060(10) 0.0259(7) Uani 1 1 d . . . . .
H93 H 0.5207 0.2987 0.425 0.031 Uiso 1 1 calc R U . . .
C94 C 0.55178(10) 0.3015(2) 0.49264(9) 0.0219(6) Uani 1 1 d . . . . .
H94 H 0.5622 0.3614 0.4953 0.026 Uiso 1 1 calc R U . . .
C95 C 0.48002(12) 0.1397(2) 0.39834(11) 0.0410(9) Uani 1 1 d . . . . .
H95A H 0.4988 0.1471 0.381 0.061 Uiso 1 1 calc R U . . .
H95B H 0.4482 0.1708 0.3833 0.061 Uiso 1 1 calc R U . . .
H95C H 0.474 0.0767 0.4006 0.061 Uiso 1 1 calc R U . . .
C96 C 0.55645(9) 0.23237(18) 0.73928(9) 0.0166(6) Uani 1 1 d . . . . .
C97 C 0.50940(10) 0.26891(18) 0.71464(10) 0.0201(6) Uani 1 1 d . . . . .
H97 H 0.4924 0.2595 0.6833 0.024 Uiso 1 1 calc R U . . .
C98 C 0.48715(10) 0.31885(19) 0.73551(11) 0.0249(7) Uani 1 1 d . . . . .
H98 H 0.4551 0.3432 0.7183 0.03 Uiso 1 1 calc R U . . .
C99 C 0.51145(11) 0.33342(19) 0.78134(11) 0.0261(7) Uani 1 1 d . . . . .
H99 H 0.4963 0.3682 0.7955 0.031 Uiso 1 1 calc R U . . .
C100 C 0.55781(10) 0.29697(19) 0.80619(10) 0.0232(7) Uani 1 1 d . . . . .
H100 H 0.5744 0.306 0.8376 0.028 Uiso 1 1 calc R U . . .
C101 C 0.58035(10) 0.24712(18) 0.78535(9) 0.0177(6) Uani 1 1 d . . . . .
H101 H 0.6124 0.2228 0.8027 0.021 Uiso 1 1 calc R U . . .
C102 C 0.59551(9) 0.06185(17) 0.72657(9) 0.0148(6) Uani 1 1 d . . . . .
C103 C 0.60330(9) 0.03522(18) 0.76888(9) 0.0181(6) Uani 1 1 d . . . . .
H103 H 0.5991 0.0765 0.7883 0.022 Uiso 1 1 calc R U . . .
C104 C 0.61712(10) -0.05102(19) 0.78314(10) 0.0204(6) Uani 1 1 d . . . . .
H104 H 0.6234 -0.0679 0.8126 0.024 Uiso 1 1 calc R U . . .
C105 C 0.62176(9) -0.11261(19) 0.75454(10) 0.0207(6) Uani 1 1 d . . . . .
H105 H 0.6306 -0.1719 0.7641 0.025 Uiso 1 1 calc R U . . .
C106 C 0.61338(9) -0.08711(18) 0.71205(10) 0.0200(6) Uani 1 1 d . . . . .
H106 H 0.6164 -0.1291 0.6923 0.024 Uiso 1 1 calc R U . . .
C107 C 0.60053(9) -0.00044(18) 0.69808(9) 0.0174(6) Uani 1 1 d . . . . .
H107 H 0.5951 0.0166 0.6689 0.021 Uiso 1 1 calc R U . . .
C108 C 0.50494(9) 0.12775(18) 0.63509(9) 0.0171(6) Uani 1 1 d . . . . .
C109 C 0.48060(10) 0.12161(19) 0.58853(10) 0.0214(6) Uani 1 1 d . . . . .
H109 H 0.4917 0.1572 0.5714 0.026 Uiso 1 1 calc R U . . .
C110 C 0.44091(10) 0.0656(2) 0.56653(10) 0.0260(7) Uani 1 1 d . . . . .
H110 H 0.4255 0.0635 0.5348 0.031 Uiso 1 1 calc R U . . .
C111 C 0.42297(10) 0.0121(2) 0.58986(10) 0.0246(7) Uani 1 1 d . . . . .
C112 C 0.44491(10) 0.02141(19) 0.63580(10) 0.0236(7) Uani 1 1 d . . . . .
H112 H 0.4324 -0.012 0.6526 0.028 Uiso 1 1 calc R U . . .
C113 C 0.48491(9) 0.07826(18) 0.65838(10) 0.0193(6) Uani 1 1 d . . . . .
H113 H 0.4987 0.0834 0.69 0.023 Uiso 1 1 calc R U . . .
C114 C 0.38142(11) -0.0527(2) 0.56617(12) 0.0373(8) Uani 1 1 d . . . . .
H11A H 0.3705 -0.077 0.5874 0.056 Uiso 1 1 calc R U . . .
H11B H 0.3932 -0.1008 0.5537 0.056 Uiso 1 1 calc R U . . .
H11C H 0.3536 -0.0225 0.5419 0.056 Uiso 1 1 calc R U . . .
N7 N 0.8304(9) 0.526(2) 0.9015(10) 0.0266(11) Uani 0.146(7) 1 d D U P A 1
C115 C 0.8756(9) 0.5076(17) 0.9069(10) 0.0464(13) Uani 0.146(7) 1 d D U P A 1
H115 H 0.8832 0.4519 0.8983 0.056 Uiso 0.146(7) 1 calc R U P A 1
C116 C 0.9122(10) 0.573(2) 0.9258(12) 0.0627(16) Uani 0.146(7) 1 d D U P A 1
H116 H 0.9414 0.5708 0.9217 0.075 Uiso 0.146(7) 1 calc R U P A 1
C117 C 0.9062(11) 0.641(2) 0.9500(13) 0.085(2) Uani 0.146(7) 1 d D U P A 1
H117 H 0.9324 0.6817 0.9652 0.102 Uiso 0.146(7) 1 calc R U P A 1
C118 C 0.8622(10) 0.6500(19) 0.9523(11) 0.0676(17) Uani 0.146(7) 1 d D U P A 1
H118 H 0.8567 0.6967 0.9685 0.081 Uiso 0.146(7) 1 calc R U P A 1
C119 C 0.8266(9) 0.5880(18) 0.9300(10) 0.0407(12) Uani 0.146(7) 1 d D U P A 1
H119 H 0.7976 0.5877 0.9343 0.049 Uiso 0.146(7) 1 calc R U P A 1
N27 N 0.82622(16) 0.5368(3) 0.89201(13) 0.0266(11) Uani 0.854(7) 1 d D . P A 2
C215 C 0.86700(16) 0.5365(3) 0.88772(14) 0.0464(13) Uani 0.854(7) 1 d D . P A 2
H215 H 0.8733 0.4875 0.8733 0.056 Uiso 0.854(7) 1 calc R U P A 2
C216 C 0.90187(18) 0.6042(4) 0.90312(18) 0.0627(16) Uani 0.854(7) 1 d D . P A 2
H216 H 0.9313 0.6017 0.8993 0.075 Uiso 0.854(7) 1 calc R U P A 2
C217 C 0.8925(2) 0.6750(4) 0.9240(2) 0.085(2) Uani 0.854(7) 1 d D . P A 2
H217 H 0.9158 0.7219 0.9348 0.102 Uiso 0.854(7) 1 calc R U P A 2
C218 C 0.8502(2) 0.6791(4) 0.92953(18) 0.0676(17) Uani 0.854(7) 1 d D . P A 2
H218 H 0.8432 0.7276 0.9439 0.081 Uiso 0.854(7) 1 calc R U P A 2
C219 C 0.81902(16) 0.6098(3) 0.91320(15) 0.0407(12) Uani 0.854(7) 1 d D . P A 2
H219 H 0.7894 0.6114 0.9166 0.049 Uiso 0.854(7) 1 calc R U P A 2
C120 C 0.95760(12) 0.0281(2) 0.77636(12) 0.0387(9) Uani 1 1 d . . . . .
H120 H 0.9425 -0.0065 0.7499 0.046 Uiso 1 1 calc R U . . .
C121 C 1.00345(13) 0.0026(3) 0.80883(13) 0.0477(10) Uani 1 1 d . . . . .
H121 H 1.019 -0.0486 0.8045 0.057 Uiso 1 1 calc R U . . .
C122 C 1.02657(14) 0.0504(3) 0.84707(15) 0.0542(11) Uani 1 1 d . . . . .
H122 H 1.0587 0.0346 0.8693 0.065 Uiso 1 1 calc R U . . .
C123 C 1.00228(13) 0.1212(3) 0.85244(13) 0.0460(10) Uani 1 1 d . . . . .
H123 H 1.017 0.1553 0.8791 0.055 Uiso 1 1 calc R U . . .
C124 C 0.95557(11) 0.1441(2) 0.81880(11) 0.0330(8) Uani 1 1 d . . . . .
H124 H 0.9391 0.1935 0.8235 0.04 Uiso 1 1 calc R U . . .
C125 C 0.49826(10) 0.4179(2) 0.62682(11) 0.0277(7) Uani 1 1 d D . . . .
H125 H 0.5234 0.419 0.6569 0.033 Uiso 1 1 calc R U . . .
C126 C 0.46035(12) 0.4793(2) 0.61342(12) 0.0401(9) Uani 1 1 d D . . . .
H126 H 0.4588 0.519 0.6348 0.048 Uiso 1 1 calc R U . . .
C127 C 0.42578(13) 0.4834(2) 0.57079(13) 0.0443(9) Uani 1 1 d D . . . .
H127 H 0.4001 0.5265 0.5614 0.053 Uiso 1 1 calc R U . . .
C128 C 0.42842(12) 0.4247(2) 0.54153(12) 0.0374(8) Uani 1 1 d D . . . .
H128 H 0.4051 0.4278 0.5109 0.045 Uiso 1 1 calc R U . . .
C129 C 0.46470(10) 0.3603(2) 0.55565(10) 0.0279(7) Uani 1 1 d D . . . .
H129 H 0.4645 0.3175 0.5348 0.034 Uiso 1 1 calc R U . . .
N1 N 0.71704(8) 0.53181(14) 0.82058(8) 0.0174(5) Uani 1 1 d . . . . .
N2 N 0.78299(8) 0.33966(15) 0.89148(8) 0.0189(5) Uani 1 1 d . . . . .
N3 N 0.88607(8) 0.26531(15) 0.72081(8) 0.0187(5) Uani 1 1 d . . . . .
N4 N 0.82417(8) 0.04654(15) 0.70198(8) 0.0176(5) Uani 1 1 d . . . . .
N5 N 0.58732(8) 0.28664(15) 0.57510(7) 0.0158(5) Uani 1 1 d . . . . .
N6 N 0.54739(7) 0.18253(14) 0.65500(7) 0.0146(5) Uani 1 1 d . . . . .
N8 N 0.93282(8) 0.09958(15) 0.78008(8) 0.0221(5) Uani 1 1 d . . . . .
N9 N 0.50079(8) 0.35639(15) 0.59870(8) 0.0184(5) Uani 1 1 d D . . . .
P1 P 0.69586(2) 0.53172(5) 0.76498(2) 0.01598(15) Uani 1 1 d . . . . .
P2 P 0.78622(3) 0.24561(5) 0.86663(2) 0.01777(16) Uani 1 1 d . . . . .
P3 P 0.85696(3) 0.35655(5) 0.72460(3) 0.01845(16) Uani 1 1 d . . . . .
P4 P 0.77264(2) 0.03434(5) 0.70841(2) 0.01565(15) Uani 1 1 d . . . . .
P5 P 0.64105(2) 0.34123(5) 0.59254(2) 0.01523(15) Uani 1 1 d . . . . .
P6 P 0.58744(2) 0.17828(5) 0.70919(2) 0.01386(14) Uani 1 1 d . . . . .
Co1 Co 0.70632(2) 0.40602(2) 0.74061(2) 0.01335(8) Uani 1 1 d . . . . .
Co2 Co 0.75886(2) 0.25939(2) 0.79587(2) 0.01368(8) Uani 1 1 d . . . . .
Co3 Co 0.79081(2) 0.32681(2) 0.73099(2) 0.01365(8) Uani 1 1 d . . . . .
Co4 Co 0.74429(2) 0.15888(2) 0.71732(2) 0.01295(8) Uani 1 1 d . . . . .
Co5 Co 0.68832(2) 0.30942(2) 0.66116(2) 0.01353(8) Uani 1 1 d . . . . .
Co6 Co 0.65799(2) 0.23529(2) 0.72276(2) 0.01280(8) Uani 1 1 d . . . . .
Co7 Co 0.76875(2) 0.44865(3) 0.85615(2) 0.02258(9) Uani 1 1 d . . . . .
Co8 Co 0.86502(2) 0.15029(2) 0.73155(2) 0.01885(9) Uani 1 1 d . . . . .
Co9 Co 0.56189(2) 0.27055(3) 0.61943(2) 0.01697(8) Uani 1 1 d . . . . .
Se1 Se 0.68438(2) 0.32174(2) 0.78694(2) 0.01383(6) Uani 1 1 d . . . . .
Se2 Se 0.78993(2) 0.40193(2) 0.79393(2) 0.01574(6) Uani 1 1 d . . . . .
Se3 Se 0.82130(2) 0.20019(2) 0.77676(2) 0.01448(6) Uani 1 1 d . . . . .
Se4 Se 0.76015(2) 0.24220(2) 0.66617(2) 0.01404(6) Uani 1 1 d . . . . .
Se5 Se 0.66196(2) 0.16356(2) 0.66259(2) 0.01367(6) Uani 1 1 d . . . . .
Se6 Se 0.62770(2) 0.36732(2) 0.68049(2) 0.01394(6) Uani 1 1 d . . . . .
Se7 Se 0.71408(2) 0.12992(2) 0.76906(2) 0.01367(6) Uani 1 1 d . . . . .
Se8 Se 0.73570(2) 0.43665(2) 0.68827(2) 0.01430(6) Uani 1 1 d . . . . .

loop_
_atom_site_aniso_label
_atom_site_aniso_U_11
_atom_site_aniso_U_22
_atom_site_aniso_U_33
_atom_site_aniso_U_23
_atom_site_aniso_U_13
_atom_site_aniso_U_12
C1 0.0217(14) 0.0088(14) 0.0325(18) -0.0036(12) 0.0189(14) -0.0002(11)
C2 0.0329(16) 0.0121(15) 0.0306(18) 0.0014(13) 0.0201(15) 0.0030(12)
C3 0.050(2) 0.0131(16) 0.047(2) 0.0073(15) 0.0361(19) 0.0058(15)
C4 0.0392(19) 0.0158(17) 0.061(2) 0.0008(16) 0.0381(19) -0.0028(14)
C5 0.0269(16) 0.0167(16) 0.051(2) -0.0076(15) 0.0241(16) -0.0064(13)
C6 0.0293(16) 0.0160(16) 0.0366(19) -0.0042(14) 0.0226(15) -0.0014(13)
C7 0.0202(14) 0.0100(14) 0.0224(16) -0.0050(12) 0.0115(13) 0.0004(11)
C8 0.0230(15) 0.0140(15) 0.0318(18) 0.0007(13) 0.0155(14) 0.0030(12)
C9 0.0242(15) 0.0193(17) 0.043(2) -0.0054(15) 0.0214(15) -0.0029(13)
C10 0.0215(15) 0.0220(17) 0.044(2) -0.0026(15) 0.0154(15) 0.0028(13)
C11 0.0311(17) 0.0170(17) 0.054(2) 0.0062(16) 0.0208(17) 0.0089(14)
C12 0.0254(16) 0.0141(16) 0.046(2) 0.0014(14) 0.0210(15) 0.0000(12)
C13 0.0206(14) 0.0172(16) 0.0231(16) -0.0063(13) 0.0124(13) -0.0051(12)
C14 0.0361(17) 0.0234(17) 0.0292(18) -0.0036(14) 0.0226(15) -0.0002(14)
C15 0.048(2) 0.0174(17) 0.037(2) -0.0041(15) 0.0260(17) 0.0010(15)
C16 0.0384(18) 0.0288(19) 0.0328(19) -0.0099(15) 0.0231(16) 0.0010(15)
C17 0.045(2) 0.032(2) 0.041(2) -0.0091(16) 0.0335(18) -0.0097(16)
C18 0.0350(17) 0.0190(17) 0.0349(19) -0.0099(14) 0.0231(16) -0.0086(13)
C19 0.078(3) 0.041(2) 0.064(3) -0.013(2) 0.052(2) 0.011(2)
C20 0.0205(15) 0.0347(19) 0.0195(16) 0.0071(14) 0.0095(13) 0.0054(13)
C21 0.0254(17) 0.069(3) 0.031(2) -0.0056(19) 0.0151(16) -0.0001(18)
C22 0.0246(19) 0.114(4) 0.047(3) -0.020(3) 0.0148(19) -0.005(2)
C23 0.024(2) 0.134(5) 0.041(3) 0.010(3) 0.0098(19) 0.021(3)
C24 0.051(2) 0.069(3) 0.044(2) 0.023(2) 0.027(2) 0.039(2)
C25 0.0326(18) 0.042(2) 0.030(2) 0.0160(17) 0.0144(16) 0.0140(16)
C26 0.0306(16) 0.0225(17) 0.0134(15) -0.0030(13) 0.0096(13) -0.0068(13)
C27 0.0265(16) 0.0337(19) 0.0173(16) 0.0030(14) 0.0098(13) -0.0023(14)
C28 0.0349(18) 0.055(3) 0.0209(18) -0.0031(17) 0.0151(15) -0.0189(17)
C29 0.061(2) 0.048(3) 0.027(2) -0.0138(18) 0.0277(19) -0.034(2)
C30 0.095(3) 0.021(2) 0.058(3) -0.0065(18) 0.053(3) -0.017(2)
C31 0.061(2) 0.0231(19) 0.050(2) -0.0026(17) 0.039(2) -0.0070(17)
C32 0.0217(14) 0.0283(18) 0.0155(15) -0.0049(13) 0.0081(13) -0.0067(13)
C33 0.0418(19) 0.0240(18) 0.0233(18) -0.0044(14) 0.0159(16) -0.0048(15)
C34 0.047(2) 0.036(2) 0.029(2) -0.0123(17) 0.0206(17) -0.0063(17)
C35 0.0293(17) 0.055(2) 0.0197(18) -0.0085(17) 0.0087(15) -0.0103(17)
C36 0.0234(16) 0.046(2) 0.0218(18) 0.0059(16) 0.0066(14) 0.0004(15)
C37 0.0227(15) 0.0296(18) 0.0220(17) -0.0015(14) 0.0092(13) 0.0002(13)
C38 0.050(2) 0.086(3) 0.019(2) -0.007(2) 0.0102(18) 0.005(2)
C39 0.0158(14) 0.0217(17) 0.046(2) -0.0100(15) 0.0136(15) -0.0047(12)
C40 0.0257(17) 0.028(2) 0.066(3) -0.0067(18) 0.0188(18) -0.0075(15)
C41 0.031(2) 0.045(3) 0.090(4) -0.027(3) 0.019(2) -0.0153(18)
C42 0.0234(19) 0.073(3) 0.079(3) -0.048(3) 0.012(2) -0.018(2)
C43 0.0246(18) 0.081(3) 0.048(2) -0.028(2) 0.0142(18) -0.0045(19)
C44 0.0181(15) 0.039(2) 0.043(2) -0.0191(17) 0.0126(15) -0.0054(14)
C45 0.0239(15) 0.0173(16) 0.043(2) 0.0075(14) 0.0235(15) 0.0027(12)
C46 0.0361(18) 0.0195(18) 0.052(2) 0.0028(16) 0.0263(17) -0.0002(14)
C47 0.069(3) 0.0190(19) 0.074(3) 0.019(2) 0.045(2) 0.0085(18)
C48 0.096(3) 0.041(3) 0.057(3) 0.025(2) 0.053(3) 0.020(2)
C49 0.078(3) 0.050(3) 0.044(2) 0.017(2) 0.039(2) 0.021(2)
C50 0.044(2) 0.0297(19) 0.042(2) 0.0113(17) 0.0297(18) 0.0118(16)
C51 0.0198(14) 0.0111(14) 0.0383(19) 0.0049(13) 0.0182(14) 0.0023(11)
C52 0.0279(16) 0.0257(18) 0.043(2) -0.0001(15) 0.0223(16) 0.0011(14)
C53 0.046(2) 0.034(2) 0.062(3) 0.0006(19) 0.043(2) 0.0046(17)
C54 0.0288(18) 0.032(2) 0.077(3) -0.005(2) 0.036(2) -0.0049(15)
C55 0.0211(16) 0.029(2) 0.065(3) -0.0070(18) 0.0170(17) -0.0045(14)
C56 0.0220(15) 0.0241(18) 0.042(2) -0.0027(15) 0.0143(15) 0.0011(13)
C57 0.044(2) 0.065(3) 0.128(4) -0.015(3) 0.061(3) -0.008(2)
C58 0.0207(14) 0.0129(15) 0.0263(17) -0.0058(13) 0.0129(13) 0.0015(11)
C59 0.0346(17) 0.0176(16) 0.0272(18) -0.0041(14) 0.0159(15) -0.0032(13)
C60 0.051(2) 0.029(2) 0.0236(19) -0.0022(16) 0.0102(17) -0.0056(17)
C61 0.044(2) 0.036(2) 0.034(2) -0.0104(18) 0.0066(18) -0.0115(17)
C62 0.0342(18) 0.0263(19) 0.039(2) -0.0090(16) 0.0136(17) -0.0100(15)
C63 0.0267(16) 0.0163(16) 0.0303(18) -0.0042(13) 0.0141(14) -0.0023(13)
C64 0.0221(14) 0.0070(14) 0.0289(17) -0.0006(12) 0.0135(13) 0.0008(11)
C65 0.0239(15) 0.0149(15) 0.0315(18) 0.0012(13) 0.0132(14) 0.0008(12)
C66 0.0333(18) 0.0230(18) 0.036(2) 0.0021(15) 0.0113(16) 0.0067(14)
C67 0.051(2) 0.0198(18) 0.033(2) 0.0077(15) 0.0213(18) 0.0077(15)
C68 0.0435(19) 0.0126(16) 0.040(2) 0.0006(14) 0.0286(17) -0.0001(14)
C69 0.0279(15) 0.0092(15) 0.0346(19) -0.0020(13) 0.0187(14) -0.0014(12)
C70 0.0177(14) 0.0135(15) 0.0232(16) -0.0014(12) 0.0073(12) 0.0029(11)
C71 0.0232(15) 0.0254(17) 0.0262(17) -0.0023(14) 0.0139(14) -0.0022(13)
C72 0.0261(16) 0.045(2) 0.036(2) -0.0057(17) 0.0209(16) 0.0032(15)
C73 0.0316(18) 0.035(2) 0.053(2) -0.0124(18) 0.0218(18) 0.0089(16)
C74 0.043(2) 0.0223(19) 0.075(3) -0.0141(19) 0.034(2) 0.0050(16)
C75 0.0305(17) 0.0163(16) 0.054(2) -0.0044(15) 0.0267(17) 0.0003(13)
C76 0.062(3) 0.058(3) 0.092(4) -0.033(3) 0.048(3) 0.008(2)
C77 0.0166(13) 0.0260(17) 0.0171(15) 0.0002(13) 0.0087(12) 0.0021(12)
C78 0.0235(15) 0.0261(17) 0.0212(16) -0.0058(14) 0.0118(13) -0.0035(13)
C79 0.0254(16) 0.036(2) 0.0269(18) -0.0121(15) 0.0127(14) -0.0016(14)
C80 0.0298(17) 0.053(2) 0.0231(18) -0.0031(16) 0.0177(15) 0.0045(16)
C81 0.0339(18) 0.048(2) 0.0303(19) 0.0131(17) 0.0215(16) 0.0077(16)
C82 0.0278(16) 0.0309(19) 0.0257(18) 0.0065(15) 0.0138(14) 0.0046(14)
C83 0.0270(15) 0.0151(15) 0.0150(15) 0.0015(12) 0.0093(13) 0.0016(12)
C84 0.0306(17) 0.0233(18) 0.0236(18) 0.0090(14) 0.0046(14) -0.0052(14)
C85 0.054(2) 0.0196(18) 0.030(2) 0.0038(15) 0.0053(18) -0.0139(17)
C86 0.067(3) 0.0176(19) 0.031(2) 0.0038(16) 0.0138(19) 0.0090(18)
C87 0.048(2) 0.0266(19) 0.035(2) 0.0068(16) 0.0213(18) 0.0153(16)
C88 0.0342(17) 0.0183(16) 0.0275(18) 0.0041(14) 0.0175(15) 0.0066(13)
C89 0.0161(13) 0.0171(15) 0.0178(15) -0.0016(12) 0.0086(12) 0.0025(11)
C90 0.0273(15) 0.0176(16) 0.0277(18) 0.0004(13) 0.0161(14) 0.0003(13)
C91 0.0321(17) 0.0186(17) 0.0332(19) -0.0079(14) 0.0179(15) -0.0047(13)
C92 0.0242(15) 0.034(2) 0.0227(17) -0.0119(15) 0.0095(14) 0.0027(14)
C93 0.0287(16) 0.0293(19) 0.0198(17) 0.0030(14) 0.0110(14) 0.0105(14)
C94 0.0235(15) 0.0201(16) 0.0197(16) -0.0002(13) 0.0074(13) 0.0039(12)
C95 0.039(2) 0.044(2) 0.033(2) -0.0189(18) 0.0095(17) -0.0006(17)
C96 0.0175(13) 0.0130(14) 0.0246(16) -0.0010(12) 0.0142(13) -0.0029(11)
C97 0.0215(14) 0.0183(16) 0.0254(17) 0.0009(13) 0.0149(13) -0.0003(12)
C98 0.0230(15) 0.0157(16) 0.043(2) 0.0014(14) 0.0213(15) 0.0031(12)
C99 0.0338(17) 0.0154(16) 0.043(2) -0.0080(14) 0.0300(16) -0.0052(13)
C100 0.0322(16) 0.0191(16) 0.0258(17) -0.0058(13) 0.0197(15) -0.0101(13)
C101 0.0192(14) 0.0142(15) 0.0238(16) -0.0010(12) 0.0132(13) -0.0049(11)
C102 0.0135(13) 0.0112(14) 0.0211(15) -0.0013(12) 0.0090(12) -0.0029(10)
C103 0.0190(14) 0.0133(15) 0.0240(16) -0.0031(12) 0.0113(13) -0.0034(11)
C104 0.0219(14) 0.0185(16) 0.0207(16) 0.0005(13) 0.0095(13) -0.0047(12)
C105 0.0167(14) 0.0110(15) 0.0328(18) 0.0026(13) 0.0098(13) -0.0012(11)
C106 0.0178(14) 0.0130(15) 0.0310(18) -0.0048(13) 0.0124(13) -0.0030(11)
C107 0.0170(13) 0.0157(15) 0.0197(15) -0.0010(12) 0.0084(12) -0.0030(11)
C108 0.0134(13) 0.0153(15) 0.0226(16) -0.0033(12) 0.0080(12) 0.0007(11)
C109 0.0210(14) 0.0222(16) 0.0222(17) -0.0017(13) 0.0105(13) -0.0009(12)
C110 0.0249(15) 0.0273(18) 0.0225(17) -0.0063(14) 0.0075(14) 0.0010(13)
C111 0.0173(14) 0.0198(17) 0.0327(19) -0.0071(14) 0.0076(14) -0.0023(12)
C112 0.0188(14) 0.0163(16) 0.0377(19) 0.0032(14) 0.0145(14) -0.0019(12)
C113 0.0161(13) 0.0200(16) 0.0209(16) -0.0013(13) 0.0074(12) 0.0006(12)
C114 0.0284(17) 0.031(2) 0.046(2) -0.0163(17) 0.0109(16) -0.0104(15)
N7 0.0405(16) 0.0188(19) 0.021(2) -0.0067(17) 0.0141(16) -0.0085(13)
C115 0.042(2) 0.042(3) 0.046(3) -0.015(2) 0.011(2) -0.008(2)
C116 0.054(3) 0.061(3) 0.076(4) -0.013(3) 0.031(3) -0.010(2)
C117 0.088(3) 0.075(4) 0.092(4) -0.008(3) 0.041(3) -0.011(3)
C118 0.080(3) 0.047(3) 0.067(3) -0.005(3) 0.025(3) -0.014(3)
C119 0.046(2) 0.035(3) 0.039(3) -0.002(2) 0.017(2) -0.0075(19)
N27 0.0405(16) 0.0188(19) 0.021(2) -0.0067(17) 0.0141(16) -0.0085(13)
C215 0.042(2) 0.042(3) 0.046(3) -0.015(2) 0.011(2) -0.008(2)
C216 0.054(3) 0.061(3) 0.076(4) -0.013(3) 0.031(3) -0.010(2)
C217 0.088(3) 0.075(4) 0.092(4) -0.008(3) 0.041(3) -0.011(3)
C218 0.080(3) 0.047(3) 0.067(3) -0.005(3) 0.025(3) -0.014(3)
C219 0.046(2) 0.035(3) 0.039(3) -0.002(2) 0.017(2) -0.0075(19)
C120 0.0296(18) 0.037(2) 0.043(2) -0.0051(18) 0.0105(17) 0.0125(16)
C121 0.037(2) 0.055(3) 0.047(2) 0.002(2) 0.0146(19) 0.0115(19)
C122 0.041(2) 0.050(3) 0.063(3) 0.007(2) 0.017(2) 0.003(2)
C123 0.037(2) 0.056(3) 0.042(2) 0.000(2) 0.0150(18) -0.0036(19)
C124 0.0226(16) 0.039(2) 0.036(2) 0.0021(17) 0.0121(15) 0.0057(15)
C125 0.0211(15) 0.0333(19) 0.0274(18) -0.0015(15) 0.0098(14) 0.0050(14)
C126 0.039(2) 0.038(2) 0.047(2) 0.0036(18) 0.0232(19) 0.0117(17)
C127 0.039(2) 0.045(2) 0.052(3) 0.007(2) 0.024(2) 0.0089(18)
C128 0.0313(18) 0.046(2) 0.033(2) 0.0117(17) 0.0125(16) 0.0133(16)
C129 0.0250(16) 0.0315(19) 0.0249(18) -0.0004(15) 0.0090(14) 0.0008(14)
N1 0.0233(12) 0.0121(12) 0.0207(13) -0.0031(10) 0.0134(11) -0.0011(10)
N2 0.0240(12) 0.0178(13) 0.0169(13) -0.0046(10) 0.0109(11) -0.0032(10)
N3 0.0156(11) 0.0150(13) 0.0308(14) 0.0014(11) 0.0152(11) -0.0004(9)
N4 0.0187(11) 0.0125(12) 0.0264(14) -0.0019(10) 0.0144(11) -0.0002(9)
N5 0.0181(11) 0.0147(12) 0.0144(12) -0.0005(10) 0.0070(10) -0.0008(9)
N6 0.0132(11) 0.0136(12) 0.0165(12) -0.0012(10) 0.0062(10) -0.0001(9)
N8 0.0206(12) 0.0164(13) 0.0321(15) 0.0003(11) 0.0144(12) 0.0005(10)
N9 0.0169(11) 0.0195(13) 0.0190(13) 0.0014(11) 0.0083(11) -0.0003(10)
P1 0.0182(3) 0.0100(4) 0.0242(4) -0.0019(3) 0.0135(3) -0.0009(3)
P2 0.0190(4) 0.0166(4) 0.0188(4) -0.0005(3) 0.0095(3) -0.0017(3)
P3 0.0167(3) 0.0125(4) 0.0302(4) -0.0004(3) 0.0141(3) -0.0010(3)
P4 0.0158(3) 0.0099(4) 0.0238(4) -0.0008(3) 0.0111(3) -0.0001(3)
P5 0.0157(3) 0.0150(4) 0.0164(4) 0.0011(3) 0.0085(3) 0.0007(3)
P6 0.0139(3) 0.0120(4) 0.0179(4) -0.0008(3) 0.0091(3) -0.0006(3)
Co1 0.01398(17) 0.00979(19) 0.0184(2) -0.00180(15) 0.00916(16) -0.00055(14)
Co2 0.01427(17) 0.01096(19) 0.0178(2) -0.00087(15) 0.00893(16) -0.00050(14)
Co3 0.01300(17) 0.01074(19) 0.0190(2) -0.00026(16) 0.00875(16) 0.00001(14)
Co4 0.01348(17) 0.00921(18) 0.0178(2) -0.00047(15) 0.00844(16) 0.00065(14)
Co5 0.01374(17) 0.01077(19) 0.0172(2) -0.00013(15) 0.00786(16) 0.00086(14)
Co6 0.01319(17) 0.01009(18) 0.0170(2) -0.00140(15) 0.00841(15) -0.00038(14)
Co7 0.0302(2) 0.0179(2) 0.0245(2) -0.00027(18) 0.01665(19) 0.00245(17)
Co8 0.01907(19) 0.0128(2) 0.0299(2) -0.00195(17) 0.01554(18) -0.00174(15)
Co9 0.01730(18) 0.0171(2) 0.0180(2) 0.00027(17) 0.00918(16) -0.00157(15)
Se1 0.01506(13) 0.01137(14) 0.01799(15) -0.00218(11) 0.01002(11) -0.00115(10)
Se2 0.01458(13) 0.01307(14) 0.02051(15) -0.00350(12) 0.00868(12) -0.00159(11)
Se3 0.01307(12) 0.01258(14) 0.01879(15) 0.00054(11) 0.00801(11) 0.00101(10)
Se4 0.01474(13) 0.01153(14) 0.01831(15) -0.00042(11) 0.00959(11) 0.00125(10)
Se5 0.01391(12) 0.01107(14) 0.01699(15) -0.00213(11) 0.00777(11) -0.00028(10)
Se6 0.01327(12) 0.01155(14) 0.01745(15) -0.00063(11) 0.00728(11) 0.00111(10)
Se7 0.01453(13) 0.01004(14) 0.01787(15) -0.00007(11) 0.00851(11) -0.00055(10)
Se8 0.01521(13) 0.01010(14) 0.01975(15) 0.00099(11) 0.00976(12) 0.00070(10)

loop_
_atom_type_symbol
_atom_type_description
_atom_type_scat_dispersion_real
_atom_type_scat_dispersion_imag
_atom_type_scat_source
C C 0.0033 0.0016 'International Tables Vol C Tables 4.2.6.8 and 6.1.1.4'
H H 0 0 'International Tables Vol C Tables 4.2.6.8 and 6.1.1.4'
N N 0.0061 0.0033 'International Tables Vol C Tables 4.2.6.8 and 6.1.1.4'
P P 0.1023 0.0942 'International Tables Vol C Tables 4.2.6.8 and 6.1.1.4'
Co Co 0.3494 0.9721 'International Tables Vol C Tables 4.2.6.8 and 6.1.1.4'
Se Se -0.0929 2.2259 'International Tables Vol C Tables 4.2.6.8 and 6.1.1.4'

loop_
_geom_angle_atom_site_label_1
_geom_angle_atom_site_label_2
_geom_angle_atom_site_label_3
_geom_angle
_geom_angle_site_symmetry_1
_geom_angle_site_symmetry_3
_geom_angle_publ_flag
C2 C1 C6 119.1(2) . . ?
C2 C1 P1 122.5(2) . . ?
C6 C1 P1 117.0(2) . . ?
C1 C2 C3 119.8(3) . . ?
C1 C2 H2 120.1 . . ?
C3 C2 H2 120.1 . . ?
C2 C3 C4 120.6(3) . . ?
C2 C3 H3 119.7 . . ?
C4 C3 H3 119.7 . . ?
C5 C4 C3 119.8(3) . . ?
C5 C4 H4 120.1 . . ?
C3 C4 H4 120.1 . . ?
C4 C5 C6 120.1(3) . . ?
C4 C5 H5 119.9 . . ?
C6 C5 H5 119.9 . . ?
C5 C6 C1 120.6(3) . . ?
C5 C6 H6 119.7 . . ?
C1 C6 H6 119.7 . . ?
C12 C7 C8 118.7(2) . . ?
C12 C7 P1 124.6(2) . . ?
C8 C7 P1 116.7(2) . . ?
C9 C8 C7 120.7(3) . . ?
C9 C8 H8 119.6 . . ?
C7 C8 H8 119.6 . . ?
C10 C9 C8 120.3(3) . . ?
C10 C9 H9 119.9 . . ?
C8 C9 H9 119.9 . . ?
C9 C10 C11 119.7(3) . . ?
C9 C10 H10 120.1 . . ?
C11 C10 H10 120.1 . . ?
C10 C11 C12 120.3(3) . . ?
C10 C11 H11 119.9 . . ?
C12 C11 H11 119.9 . . ?
C7 C12 C11 120.3(3) . . ?
C7 C12 H12 119.8 . . ?
C11 C12 H12 119.8 . . ?
C18 C13 C14 117.1(2) . . ?
C18 C13 N1 119.0(3) . . ?
C14 C13 N1 123.9(2) . . ?
C15 C14 C13 120.8(3) . . ?
C15 C14 H14 119.6 . . ?
C13 C14 H14 119.6 . . ?
C16 C15 C14 121.8(3) . . ?
C16 C15 H15 119.1 . . ?
C14 C15 H15 119.1 . . ?
C17 C16 C15 117.3(3) . . ?
C17 C16 C19 121.2(3) . . ?
C15 C16 C19 121.5(3) . . ?
C16 C17 C18 121.6(3) . . ?
C16 C17 H17 119.2 . . ?
C18 C17 H17 119.2 . . ?
C17 C18 C13 121.4(3) . . ?
C17 C18 H18 119.3 . . ?
C13 C18 H18 119.3 . . ?
C16 C19 H19A 109.5 . . ?
C16 C19 H19B 109.5 . . ?
H19A C19 H19B 109.5 . . ?
C16 C19 H19C 109.5 . . ?
H19A C19 H19C 109.5 . . ?
H19B C19 H19C 109.5 . . ?
C21 C20 C25 118.0(3) . . ?
C21 C20 P2 118.7(2) . . ?
C25 C20 P2 122.9(2) . . ?
C22 C21 C20 121.1(4) . . ?
C22 C21 H21 119.4 . . ?
C20 C21 H21 119.4 . . ?
C23 C22 C21 120.2(4) . . ?
C23 C22 H22 119.9 . . ?
C21 C22 H22 119.9 . . ?
C22 C23 C24 119.6(3) . . ?
C22 C23 H23 120.2 . . ?
C24 C23 H23 120.2 . . ?
C23 C24 C25 120.2(4) . . ?
C23 C24 H24 119.9 . . ?
C25 C24 H24 119.9 . . ?
C24 C25 C20 120.8(4) . . ?
C24 C25 H25 119.6 . . ?
C20 C25 H25 119.6 . . ?
C31 C26 C27 117.9(3) . . ?
C31 C26 P2 125.1(2) . . ?
C27 C26 P2 116.7(2) . . ?
C28 C27 C26 120.5(3) . . ?
C28 C27 H27 119.8 . . ?
C26 C27 H27 119.8 . . ?
C29 C28 C27 120.8(3) . . ?
C29 C28 H28 119.6 . . ?
C27 C28 H28 119.6 . . ?
C28 C29 C30 119.3(3) . . ?
C28 C29 H29 120.3 . . ?
C30 C29 H29 120.3 . . ?
C29 C30 C31 120.1(3) . . ?
C29 C30 H30 119.9 . . ?
C31 C30 H30 119.9 . . ?
C26 C31 C30 121.3(3) . . ?
C26 C31 H31 119.3 . . ?
C30 C31 H31 119.3 . . ?
C37 C32 C33 117.1(3) . . ?
C37 C32 N2 125.4(3) . . ?
C33 C32 N2 117.5(3) . . ?
C34 C33 C32 121.7(3) . . ?
C34 C33 H33 119.2 . . ?
C32 C33 H33 119.2 . . ?
C33 C34 C35 121.1(3) . . ?
C33 C34 H34 119.4 . . ?
C35 C34 H34 119.4 . . ?
C36 C35 C34 117.2(3) . . ?
C36 C35 C38 121.1(3) . . ?
C34 C35 C38 121.7(3) . . ?
C35 C36 C37 122.2(3) . . ?
C35 C36 H36 118.9 . . ?
C37 C36 H36 118.9 . . ?
C36 C37 C32 120.7(3) . . ?
C36 C37 H37 119.6 . . ?
C32 C37 H37 119.6 . . ?
C35 C38 H38A 109.5 . . ?
C35 C38 H38B 109.5 . . ?
H38A C38 H38B 109.5 . . ?
C35 C38 H38C 109.5 . . ?
H38A C38 H38C 109.5 . . ?
H38B C38 H38C 109.5 . . ?
C44 C39 C40 119.3(3) . . ?
C44 C39 P3 117.6(2) . . ?
C40 C39 P3 122.8(3) . . ?
C41 C40 C39 120.5(4) . . ?
C41 C40 H40 119.7 . . ?
C39 C40 H40 119.7 . . ?
C42 C41 C40 119.7(4) . . ?
C42 C41 H41 120.1 . . ?
C40 C41 H41 120.1 . . ?
C41 C42 C43 120.1(4) . . ?
C41 C42 H42 120 . . ?
C43 C42 H42 120 . . ?
C42 C43 C44 119.7(4) . . ?
C42 C43 H43 120.1 . . ?
C44 C43 H43 120.1 . . ?
C39 C44 C43 120.7(3) . . ?
C39 C44 H44 119.7 . . ?
C43 C44 H44 119.7 . . ?
C46 C45 C50 118.1(3) . . ?
C46 C45 P3 121.8(2) . . ?
C50 C45 P3 119.2(2) . . ?
C45 C46 C47 120.5(3) . . ?
C45 C46 H46 119.7 . . ?
C47 C46 H46 119.7 . . ?
C48 C47 C46 120.1(3) . . ?
C48 C47 H47 119.9 . . ?
C46 C47 H47 119.9 . . ?
C49 C48 C47 120.2(4) . . ?
C49 C48 H48 119.9 . . ?
C47 C48 H48 119.9 . . ?
C48 C49 C50 120.1(4) . . ?
C48 C49 H49 120 . . ?
C50 C49 H49 120 . . ?
C49 C50 C45 120.9(3) . . ?
C49 C50 H50 119.5 . . ?
C45 C50 H50 119.5 . . ?
C52 C51 C56 117.1(2) . . ?
C52 C51 N3 120.3(3) . . ?
C56 C51 N3 122.4(3) . . ?
C51 C52 C53 121.2(3) . . ?
C51 C52 H52 119.4 . . ?
C53 C52 H52 119.4 . . ?
C54 C53 C52 120.9(3) . . ?
C54 C53 H53 119.5 . . ?
C52 C53 H53 119.5 . . ?
C55 C54 C53 118.1(3) . . ?
C55 C54 C57 120.8(3) . . ?
C53 C54 C57 121.0(3) . . ?
C54 C55 C56 121.7(3) . . ?
C54 C55 H55 119.2 . . ?
C56 C55 H55 119.2 . . ?
C55 C56 C51 120.9(3) . . ?
C55 C56 H56 119.5 . . ?
C51 C56 H56 119.5 . . ?
C54 C57 H57A 109.5 . . ?
C54 C57 H57B 109.5 . . ?
H57A C57 H57B 109.5 . . ?
C54 C57 H57C 109.5 . . ?
H57A C57 H57C 109.5 . . ?
H57B C57 H57C 109.5 . . ?
C63 C58 C59 118.5(3) . . ?
C63 C58 P4 124.2(2) . . ?
C59 C58 P4 117.0(2) . . ?
C60 C59 C58 120.2(3) . . ?
C60 C59 H59 119.9 . . ?
C58 C59 H59 119.9 . . ?
C61 C60 C59 120.5(3) . . ?
C61 C60 H60 119.8 . . ?
C59 C60 H60 119.8 . . ?
C62 C61 C60 120.0(3) . . ?
C62 C61 H61 120 . . ?
C60 C61 H61 120 . . ?
C61 C62 C63 120.5(3) . . ?
C61 C62 H62 119.7 . . ?
C63 C62 H62 119.7 . . ?
C62 C63 C58 120.3(3) . . ?
C62 C63 H63 119.9 . . ?
C58 C63 H63 119.9 . . ?
C69 C64 C65 118.1(3) . . ?
C69 C64 P4 122.0(2) . . ?
C65 C64 P4 119.1(2) . . ?
C66 C65 C64 120.6(3) . . ?
C66 C65 H65 119.7 . . ?
C64 C65 H65 119.7 . . ?
C67 C66 C65 120.2(3) . . ?
C67 C66 H66 119.9 . . ?
C65 C66 H66 119.9 . . ?
C68 C67 C66 119.7(3) . . ?
C68 C67 H67 120.2 . . ?
C66 C67 H67 120.2 . . ?
C67 C68 C69 120.6(3) . . ?
C67 C68 H68 119.7 . . ?
C69 C68 H68 119.7 . . ?
C68 C69 C64 120.8(3) . . ?
C68 C69 H69 119.6 . . ?
C64 C69 H69 119.6 . . ?
C75 C70 C71 116.5(2) . . ?
C75 C70 N4 125.0(2) . . ?
C71 C70 N4 118.5(2) . . ?
C72 C71 C70 121.6(3) . . ?
C72 C71 H71 119.2 . . ?
C70 C71 H71 119.2 . . ?
C71 C72 C73 121.5(3) . . ?
C71 C72 H72 119.2 . . ?
C73 C72 H72 119.2 . . ?
C74 C73 C72 117.1(3) . . ?
C74 C73 C76 120.9(3) . . ?
C72 C73 C76 121.9(3) . . ?
C73 C74 C75 121.6(3) . . ?
C73 C74 H74 119.2 . . ?
C75 C74 H74 119.2 . . ?
C74 C75 C70 121.7(3) . . ?
C74 C75 H75 119.1 . . ?
C70 C75 H75 119.1 . . ?
C73 C76 H76A 109.4 . . ?
C73 C76 H76B 109.5 . . ?
H76A C76 H76B 109.5 . . ?
C73 C76 H76C 109.5 . . ?
H76A C76 H76C 109.5 . . ?
H76B C76 H76C 109.5 . . ?
C78 C77 C82 118.7(2) . . ?
C78 C77 P5 117.1(2) . . ?
C82 C77 P5 124.2(2) . . ?
C79 C78 C77 121.1(3) . . ?
C79 C78 H78 119.4 . . ?
C77 C78 H78 119.4 . . ?
C78 C79 C80 119.6(3) . . ?
C78 C79 H79 120.2 . . ?
C80 C79 H79 120.2 . . ?
C81 C80 C79 119.7(3) . . ?
C81 C80 H80 120.1 . . ?
C79 C80 H80 120.1 . . ?
C80 C81 C82 120.7(3) . . ?
C80 C81 H81 119.6 . . ?
C82 C81 H81 119.6 . . ?
C81 C82 C77 120.1(3) . . ?
C81 C82 H82 120 . . ?
C77 C82 H82 120 . . ?
C84 C83 C88 118.1(3) . . ?
C84 C83 P5 123.5(2) . . ?
C88 C83 P5 118.2(2) . . ?
C83 C84 C85 120.4(3) . . ?
C83 C84 H84 119.8 . . ?
C85 C84 H84 119.8 . . ?
C86 C85 C84 119.9(3) . . ?
C86 C85 H85 120.1 . . ?
C84 C85 H85 120.1 . . ?
C87 C86 C85 121.0(3) . . ?
C87 C86 H86 119.5 . . ?
C85 C86 H86 119.5 . . ?
C86 C87 C88 119.0(3) . . ?
C86 C87 H87 120.5 . . ?
C88 C87 H87 120.5 . . ?
C87 C88 C83 121.7(3) . . ?
C87 C88 H88 119.2 . . ?
C83 C88 H88 119.2 . . ?
C90 C89 C94 117.0(3) . . ?
C90 C89 N5 119.4(2) . . ?
C94 C89 N5 123.6(3) . . ?
C91 C90 C89 121.3(3) . . ?
C91 C90 H90 119.3 . . ?
C89 C90 H90 119.3 . . ?
C90 C91 C92 121.7(3) . . ?
C90 C91 H91 119.2 . . ?
C92 C91 H91 119.2 . . ?
C91 C92 C93 116.9(3) . . ?
C91 C92 C95 122.0(3) . . ?
C93 C92 C95 121.1(3) . . ?
C94 C93 C92 122.2(3) . . ?
C94 C93 H93 118.9 . . ?
C92 C93 H93 118.9 . . ?
C93 C94 C89 120.8(3) . . ?
C93 C94 H94 119.6 . . ?
C89 C94 H94 119.6 . . ?
C92 C95 H95A 109.5 . . ?
C92 C95 H95B 109.5 . . ?
H95A C95 H95B 109.5 . . ?
C92 C95 H95C 109.5 . . ?
H95A C95 H95C 109.5 . . ?
H95B C95 H95C 109.5 . . ?
C101 C96 C97 118.3(2) . . ?
C101 C96 P6 122.4(2) . . ?
C97 C96 P6 118.9(2) . . ?
C98 C97 C96 120.7(3) . . ?
C98 C97 H97 119.7 . . ?
C96 C97 H97 119.7 . . ?
C97 C98 C99 120.4(3) . . ?
C97 C98 H98 119.8 . . ?
C99 C98 H98 119.8 . . ?
C100 C99 C98 119.5(3) . . ?
C100 C99 H99 120.2 . . ?
C98 C99 H99 120.2 . . ?
C99 C100 C101 120.3(3) . . ?
C99 C100 H100 119.9 . . ?
C101 C100 H100 119.9 . . ?
C100 C101 C96 120.8(3) . . ?
C100 C101 H101 119.6 . . ?
C96 C101 H101 119.6 . . ?
C103 C102 C107 118.7(2) . . ?
C103 C102 P6 122.7(2) . . ?
C107 C102 P6 118.1(2) . . ?
C102 C103 C104 120.8(3) . . ?
C102 C103 H103 119.6 . . ?
C104 C103 H103 119.6 . . ?
C105 C104 C103 120.2(3) . . ?
C105 C104 H104 119.9 . . ?
C103 C104 H104 119.9 . . ?
C106 C105 C104 119.5(3) . . ?
C106 C105 H105 120.2 . . ?
C104 C105 H105 120.2 . . ?
C105 C106 C107 120.3(3) . . ?
C105 C106 H106 119.8 . . ?
C107 C106 H106 119.8 . . ?
C106 C107 C102 120.5(3) . . ?
C106 C107 H107 119.8 . . ?
C102 C107 H107 119.8 . . ?
C109 C108 C113 116.3(2) . . ?
C109 C108 N6 118.5(2) . . ?
C113 C108 N6 125.2(3) . . ?
C110 C109 C108 122.2(3) . . ?
C110 C109 H109 118.9 . . ?
C108 C109 H109 118.9 . . ?
C109 C110 C111 121.4(3) . . ?
C109 C110 H110 119.3 . . ?
C111 C110 H110 119.3 . . ?
C112 C111 C110 116.9(3) . . ?
C112 C111 C114 121.5(3) . . ?
C110 C111 C114 121.6(3) . . ?
C111 C112 C113 122.1(3) . . ?
C111 C112 H112 118.9 . . ?
C113 C112 H112 118.9 . . ?
C112 C113 C108 120.8(3) . . ?
C112 C113 H113 119.6 . . ?
C108 C113 H113 119.6 . . ?
C111 C114 H11A 109.5 . . ?
C111 C114 H11B 109.5 . . ?
H11A C114 H11B 109.5 . . ?
C111 C114 H11C 109.5 . . ?
H11A C114 H11C 109.5 . . ?
H11B C114 H11C 109.5 . . ?
C115 N7 C119 116.6(19) . . ?
C115 N7 Co7 119.8(17) . . ?
C119 N7 Co7 123.1(17) . . ?
N7 C115 C116 117.7(19) . . ?
N7 C115 H115 121.1 . . ?
C116 C115 H115 121.1 . . ?
C117 C116 C115 120.8(18) . . ?
C117 C116 H116 119.6 . . ?
C115 C116 H116 119.6 . . ?
C116 C117 C118 119.7(19) . . ?
C116 C117 H117 120.2 . . ?
C118 C117 H117 120.2 . . ?
C117 C118 C119 116.4(18) . . ?
C117 C118 H118 121.8 . . ?
C119 C118 H118 121.8 . . ?
C118 C119 N7 123.8(19) . . ?
C118 C119 H119 118.1 . . ?
N7 C119 H119 118.1 . . ?
C215 N27 C219 115.6(4) . . ?
C215 N27 Co7 121.2(3) . . ?
C219 N27 Co7 121.7(3) . . ?
N27 C215 C216 123.5(4) . . ?
N27 C215 H215 118.2 . . ?
C216 C215 H215 118.2 . . ?
C217 C216 C215 117.9(5) . . ?
C217 C216 H216 121 . . ?
C215 C216 H216 121 . . ?
C218 C217 C216 121.3(6) . . ?
C218 C217 H217 119.3 . . ?
C216 C217 H217 119.3 . . ?
C219 C218 C217 115.5(5) . . ?
C219 C218 H218 122.2 . . ?
C217 C218 H218 122.2 . . ?
C218 C219 N27 126.1(4) . . ?
C218 C219 H219 117 . . ?
N27 C219 H219 117 . . ?
N8 C120 C121 123.5(3) . . ?
N8 C120 H120 118.2 . . ?
C121 C120 H120 118.2 . . ?
C122 C121 C120 120.3(4) . . ?
C122 C121 H121 119.8 . . ?
C120 C121 H121 119.8 . . ?
C123 C122 C121 117.8(4) . . ?
C123 C122 H122 121.1 . . ?
C121 C122 H122 121.1 . . ?
C122 C123 C124 120.0(4) . . ?
C122 C123 H123 120 . . ?
C124 C123 H123 120 . . ?
N8 C124 C123 123.2(3) . . ?
N8 C124 H124 118.4 . . ?
C123 C124 H124 118.4 . . ?
N9 C125 C126 122.3(3) . . ?
N9 C125 H125 118.9 . . ?
C126 C125 H125 118.9 . . ?
C127 C126 C125 120.9(3) . . ?
C127 C126 H126 119.6 . . ?
C125 C126 H126 119.6 . . ?
C126 C127 C128 118.1(3) . . ?
C126 C127 H127 121 . . ?
C128 C127 H127 121 . . ?
C127 C128 C129 120.8(3) . . ?
C127 C128 H128 119.6 . . ?
C129 C128 H128 119.6 . . ?
N9 C129 C128 121.8(3) . . ?
N9 C129 H129 119.1 . . ?
C128 C129 H129 119.1 . . ?
C13 N1 P1 119.22(19) . . ?
C13 N1 Co7 121.71(18) . . ?
P1 N1 Co7 118.86(12) . . ?
C32 N2 P2 122.1(2) . . ?
C32 N2 Co7 120.32(19) . . ?
P2 N2 Co7 117.52(12) . . ?
C51 N3 P3 121.48(18) . . ?
C51 N3 Co8 117.78(17) . . ?
P3 N3 Co8 120.06(11) . . ?
C70 N4 P4 123.29(18) . . ?
C70 N4 Co8 120.54(16) . . ?
P4 N4 Co8 115.62(12) . . ?
C89 N5 P5 121.98(16) . . ?
C89 N5 Co9 121.80(16) . . ?
P5 N5 Co9 116.20(12) . . ?
C108 N6 P6 123.38(18) . . ?
C108 N6 Co9 120.81(17) . . ?
P6 N6 Co9 115.80(11) . . ?
C124 N8 C120 115.2(3) . . ?
C124 N8 Co8 117.44(19) . . ?
C120 N8 Co8 127.4(2) . . ?
C125 N9 C129 116.0(2) . . ?
C125 N9 Co9 120.72(19) . . ?
C129 N9 Co9 122.86(19) . . ?
N1 P1 C7 104.90(11) . . ?
N1 P1 C1 108.49(12) . . ?
C7 P1 C1 107.42(12) . . ?
N1 P1 Co1 111.99(8) . . ?
C7 P1 Co1 115.41(9) . . ?
C1 P1 Co1 108.36(8) . . ?
N2 P2 C20 107.40(13) . . ?
N2 P2 C26 105.38(12) . . ?
C20 P2 C26 106.96(14) . . ?
N2 P2 Co2 112.78(9) . . ?
C20 P2 Co2 111.17(9) . . ?
C26 P2 Co2 112.75(9) . . ?
N3 P3 C45 108.17(12) . . ?
N3 P3 C39 106.05(12) . . ?
C45 P3 C39 104.03(15) . . ?
N3 P3 Co3 112.16(8) . . ?
C45 P3 Co3 111.15(9) . . ?
C39 P3 Co3 114.73(9) . . ?
N4 P4 C64 106.93(12) . . ?
N4 P4 C58 107.86(11) . . ?
C64 P4 C58 106.69(13) . . ?
N4 P4 Co4 111.84(8) . . ?
C64 P4 Co4 111.74(9) . . ?
C58 P4 Co4 111.51(9) . . ?
N5 P5 C77 106.08(12) . . ?
N5 P5 C83 107.18(12) . . ?
C77 P5 C83 103.85(13) . . ?
N5 P5 Co5 109.77(8) . . ?
C77 P5 Co5 114.73(9) . . ?
C83 P5 Co5 114.59(9) . . ?
N6 P6 C102 108.02(12) . . ?
N6 P6 C96 106.17(11) . . ?
C102 P6 C96 106.32(12) . . ?
N6 P6 Co6 112.38(8) . . ?
C102 P6 Co6 109.88(8) . . ?
C96 P6 Co6 113.72(9) . . ?
P1 Co1 Se1 95.71(2) . . ?
P1 Co1 Se8 106.14(2) . . ?
Se1 Co1 Se8 157.984(19) . . ?
P1 Co1 Se2 91.44(2) . . ?
Se1 Co1 Se2 90.472(16) . . ?
Se8 Co1 Se2 86.342(14) . . ?
P1 Co1 Se6 106.08(2) . . ?
Se1 Co1 Se6 87.444(14) . . ?
Se8 Co1 Se6 89.091(15) . . ?
Se2 Co1 Se6 162.480(19) . . ?
P1 Co1 Co5 143.63(3) . . ?
Se1 Co1 Co5 110.278(16) . . ?
Se8 Co1 Co5 51.963(12) . . ?
Se2 Co1 Co5 112.616(15) . . ?
Se6 Co1 Co5 52.475(11) . . ?
P1 Co1 Co2 124.98(3) . . ?
Se1 Co1 Co2 52.024(11) . . ?
Se8 Co1 Co2 110.565(15) . . ?
Se2 Co1 Co2 52.755(12) . . ?
Se6 Co1 Co2 113.909(16) . . ?
Co5 Co1 Co2 91.347(14) . . ?
P1 Co1 Co6 136.32(2) . . ?
Se1 Co1 Co6 51.629(12) . . ?
Se8 Co1 Co6 110.337(16) . . ?
Se2 Co1 Co6 113.785(16) . . ?
Se6 Co1 Co6 52.477(12) . . ?
Co5 Co1 Co6 58.931(12) . . ?
Co2 Co1 Co6 61.584(12) . . ?
P1 Co1 Co3 132.81(2) . . ?
Se1 Co1 Co3 111.482(16) . . ?
Se8 Co1 Co3 50.611(11) . . ?
Se2 Co1 Co3 52.295(11) . . ?
Se6 Co1 Co3 112.716(15) . . ?
Co5 Co1 Co3 60.496(12) . . ?
Co2 Co1 Co3 60.180(11) . . ?
Co6 Co1 Co3 89.672(13) . . ?
P2 Co2 Se7 102.40(2) . . ?
P2 Co2 Se1 93.08(2) . . ?
Se7 Co2 Se1 86.087(14) . . ?
P2 Co2 Se2 99.09(2) . . ?
Se7 Co2 Se2 158.31(2) . . ?
Se1 Co2 Se2 89.871(15) . . ?
P2 Co2 Se3 107.23(2) . . ?
Se7 Co2 Se3 88.394(14) . . ?
Se1 Co2 Se3 159.66(2) . . ?
Se2 Co2 Se3 88.060(14) . . ?
P2 Co2 Co1 128.06(3) . . ?
Se7 Co2 Co1 110.266(16) . . ?
Se1 Co2 Co1 51.761(11) . . ?
Se2 Co2 Co1 52.247(12) . . ?
Se3 Co2 Co1 112.809(15) . . ?
P2 Co2 Co4 141.22(3) . . ?
Se7 Co2 Co4 51.646(11) . . ?
Se1 Co2 Co4 110.522(16) . . ?
Se2 Co2 Co4 110.850(15) . . ?
Se3 Co2 Co4 52.007(11) . . ?
Co1 Co2 Co4 90.348(15) . . ?
P2 Co2 Co3 139.73(2) . . ?
Se7 Co2 Co3 109.633(16) . . ?
Se1 Co2 Co3 112.483(16) . . ?
Se2 Co2 Co3 52.776(11) . . ?
Se3 Co2 Co3 51.568(11) . . ?
Co1 Co2 Co3 61.456(12) . . ?
Co4 Co2 Co3 58.430(12) . . ?
P2 Co2 Co6 130.45(2) . . ?
Se7 Co2 Co6 50.922(12) . . ?
Se1 Co2 Co6 50.697(12) . . ?
Se2 Co2 Co6 111.353(16) . . ?
Se3 Co2 Co6 111.793(16) . . ?
Co1 Co2 Co6 59.637(12) . . ?
Co4 Co2 Co6 60.080(12) . . ?
Co3 Co2 Co6 89.304(14) . . ?
P3 Co3 Se4 91.27(2) . . ?
P3 Co3 Se8 103.20(3) . . ?
Se4 Co3 Se8 86.812(16) . . ?
P3 Co3 Se3 97.18(2) . . ?
Se4 Co3 Se3 91.964(16) . . ?
Se8 Co3 Se3 159.599(17) . . ?
P3 Co3 Se2 111.28(3) . . ?
Se4 Co3 Se2 157.240(17) . . ?
Se8 Co3 Se2 85.137(14) . . ?
Se3 Co3 Se2 88.281(15) . . ?
P3 Co3 Co4 125.86(2) . . ?
Se4 Co3 Co4 52.759(12) . . ?
Se8 Co3 Co4 111.974(16) . . ?
Se3 Co3 Co4 53.144(12) . . ?
Se2 Co3 Co4 111.488(15) . . ?
P3 Co3 Co2 140.94(3) . . ?
Se4 Co3 Co2 111.978(16) . . ?
Se8 Co3 Co2 108.810(14) . . ?
Se3 Co3 Co2 53.055(11) . . ?
Se2 Co3 Co2 51.582(11) . . ?
Co4 Co3 Co2 60.265(12) . . ?
P3 Co3 Co5 129.34(3) . . ?
Se4 Co3 Co5 50.990(11) . . ?
Se8 Co3 Co5 50.861(12) . . ?
Se3 Co3 Co5 114.071(16) . . ?
Se2 Co3 Co5 108.606(14) . . ?
Co4 Co3 Co5 61.525(12) . . ?
Co2 Co3 Co5 88.856(13) . . ?
P3 Co3 Co1 143.99(3) . . ?
Se4 Co3 Co1 108.784(15) . . ?
Se8 Co3 Co1 50.666(11) . . ?
Se3 Co3 Co1 111.208(15) . . ?
Se2 Co3 Co1 50.642(11) . . ?
Co4 Co3 Co1 89.595(13) . . ?
Co2 Co3 Co1 58.363(11) . . ?
Co5 Co3 Co1 58.127(11) . . ?
P4 Co4 Se7 104.50(2) . . ?
P4 Co4 Se5 105.52(3) . . ?
Se7 Co4 Se5 87.495(14) . . ?
P4 Co4 Se4 98.48(2) . . ?
Se7 Co4 Se4 156.933(19) . . ?
Se5 Co4 Se4 84.483(15) . . ?
P4 Co4 Se3 92.68(2) . . ?
Se7 Co4 Se3 89.336(15) . . ?
Se5 Co4 Se3 161.742(19) . . ?
Se4 Co4 Se3 91.551(15) . . ?
P4 Co4 Co3 127.60(2) . . ?
Se7 Co4 Co3 112.209(16) . . ?
Se5 Co4 Co3 111.987(16) . . ?
Se4 Co4 Co3 52.236(12) . . ?
Se3 Co4 Co3 53.137(12) . . ?
P4 Co4 Co2 132.85(3) . . ?
Se7 Co4 Co2 51.366(11) . . ?
Se5 Co4 Co2 111.845(15) . . ?
Se4 Co4 Co2 112.488(16) . . ?
Se3 Co4 Co2 53.512(11) . . ?
Co3 Co4 Co2 61.305(12) . . ?
P4 Co4 Co6 140.95(2) . . ?
Se7 Co4 Co6 51.263(11) . . ?
Se5 Co4 Co6 51.230(11) . . ?
Se4 Co4 Co6 108.094(16) . . ?
Se3 Co4 Co6 114.124(16) . . ?
Co3 Co4 Co6 91.439(14) . . ?
Co2 Co4 Co6 60.920(12) . . ?
P4 Co4 Co5 137.65(3) . . ?
Se7 Co4 Co5 108.390(14) . . ?
Se5 Co4 Co5 51.231(12) . . ?
Se4 Co4 Co5 50.594(11) . . ?
Se3 Co4 Co5 113.374(16) . . ?
Co3 Co4 Co5 60.826(12) . . ?
Co2 Co4 Co5 89.038(14) . . ?
Co6 Co4 Co5 57.587(11) . . ?
P5 Co5 Se8 103.25(2) . . ?
P5 Co5 Se4 109.04(2) . . ?
Se8 Co5 Se4 86.822(14) . . ?
P5 Co5 Se5 99.41(2) . . ?
Se8 Co5 Se5 157.28(2) . . ?
Se4 Co5 Se5 84.283(14) . . ?
P5 Co5 Se6 89.11(2) . . ?
Se8 Co5 Se6 90.090(15) . . ?
Se4 Co5 Se6 161.83(2) . . ?
Se5 Co5 Se6 91.882(14) . . ?
P5 Co5 Co6 126.21(2) . . ?
Se8 Co5 Co6 112.719(16) . . ?
Se4 Co5 Co6 111.519(16) . . ?
Se5 Co5 Co6 52.557(11) . . ?
Se6 Co5 Co6 53.640(11) . . ?
P5 Co5 Co1 129.58(2) . . ?
Se8 Co5 Co1 52.221(11) . . ?
Se4 Co5 Co1 111.840(16) . . ?
Se5 Co5 Co1 112.679(16) . . ?
Se6 Co5 Co1 53.526(11) . . ?
Co6 Co5 Co1 61.079(12) . . ?
P5 Co5 Co3 142.19(2) . . ?
Se8 Co5 Co3 51.052(12) . . ?
Se4 Co5 Co3 50.812(12) . . ?
Se5 Co5 Co3 108.228(16) . . ?
Se6 Co5 Co3 114.639(16) . . ?
Co6 Co5 Co3 91.398(14) . . ?
Co1 Co5 Co3 61.377(12) . . ?
P5 Co5 Co4 140.37(3) . . ?
Se8 Co5 Co4 108.313(16) . . ?
Se4 Co5 Co4 50.909(11) . . ?
Se5 Co5 Co4 50.646(11) . . ?
Se6 Co5 Co4 113.816(15) . . ?
Co6 Co5 Co4 60.703(12) . . ?
Co1 Co5 Co4 89.240(14) . . ?
Co3 Co5 Co4 57.649(12) . . ?
P6 Co6 Se1 108.55(2) . . ?
P6 Co6 Se5 93.37(2) . . ?
Se1 Co6 Se5 157.957(17) . . ?
P6 Co6 Se7 102.74(2) . . ?
Se1 Co6 Se7 85.709(15) . . ?
Se5 Co6 Se7 87.295(15) . . ?
P6 Co6 Se6 97.55(2) . . ?
Se1 Co6 Se6 87.580(15) . . ?
Se5 Co6 Se6 91.861(15) . . ?
Se7 Co6 Se6 159.708(18) . . ?
P6 Co6 Co5 128.10(3) . . ?
Se1 Co6 Co5 111.061(16) . . ?
Se5 Co6 Co5 53.136(12) . . ?
Se7 Co6 Co5 112.267(15) . . ?
Se6 Co6 Co5 53.036(11) . . ?
P6 Co6 Co1 139.64(2) . . ?
Se1 Co6 Co1 51.356(12) . . ?
Se5 Co6 Co1 112.175(15) . . ?
Se7 Co6 Co1 108.930(16) . . ?
Se6 Co6 Co1 52.927(12) . . ?
Co5 Co6 Co1 59.990(12) . . ?
P6 Co6 Co4 130.71(2) . . ?
Se1 Co6 Co4 109.433(15) . . ?
Se5 Co6 Co4 51.185(11) . . ?
Se7 Co6 Co4 51.048(11) . . ?
Se6 Co6 Co4 114.216(15) . . ?
Co5 Co6 Co4 61.710(12) . . ?
Co1 Co6 Co4 89.204(13) . . ?
P6 Co6 Co2 141.36(3) . . ?
Se1 Co6 Co2 50.683(11) . . ?
Se5 Co6 Co2 109.889(14) . . ?
Se7 Co6 Co2 50.439(12) . . ?
Se6 Co6 Co2 111.558(16) . . ?
Co5 Co6 Co2 90.301(13) . . ?
Co1 Co6 Co2 58.778(12) . . ?
Co4 Co6 Co2 59.000(12) . . ?
N1 Co7 N2 144.45(9) . . ?
N1 Co7 N27 99.81(14) . . ?
N2 Co7 N27 106.82(14) . . ?
N1 Co7 N7 106.5(9) . . ?
N2 Co7 N7 98.4(10) . . ?
N1 Co7 Se2 96.08(6) . . ?
N2 Co7 Se2 101.08(6) . . ?
N27 Co7 Se2 101.57(12) . . ?
N7 Co7 Se2 105.9(7) . . ?
N3 Co8 N4 143.70(10) . . ?
N3 Co8 N8 100.64(9) . . ?
N4 Co8 N8 105.66(9) . . ?
N3 Co8 Se3 98.28(6) . . ?
N4 Co8 Se3 99.36(6) . . ?
N8 Co8 Se3 103.55(6) . . ?
N6 Co9 N5 144.08(9) . . ?
N6 Co9 N9 102.69(8) . . ?
N5 Co9 N9 104.75(9) . . ?
N6 Co9 Se6 101.97(7) . . ?
N5 Co9 Se6 96.06(7) . . ?
N9 Co9 Se6 99.24(6) . . ?
Co1 Se1 Co2 76.215(14) . . ?
Co1 Se1 Co6 77.015(15) . . ?
Co2 Se1 Co6 78.620(14) . . ?
Co1 Se2 Co2 74.998(14) . . ?
Co1 Se2 Co3 77.062(14) . . ?
Co2 Se2 Co3 75.642(14) . . ?
Co1 Se2 Co7 92.122(15) . . ?
Co2 Se2 Co7 89.065(15) . . ?
Co3 Se2 Co7 163.052(17) . . ?
Co3 Se3 Co4 73.719(14) . . ?
Co3 Se3 Co2 75.377(14) . . ?
Co4 Se3 Co2 74.481(14) . . ?
Co3 Se3 Co8 90.610(15) . . ?
Co4 Se3 Co8 89.820(15) . . ?
Co2 Se3 Co8 161.254(18) . . ?
Co3 Se4 Co5 78.198(14) . . ?
Co3 Se4 Co4 75.006(14) . . ?
Co5 Se4 Co4 78.497(14) . . ?
Co4 Se5 Co6 77.585(14) . . ?
Co4 Se5 Co5 78.123(15) . . ?
Co6 Se5 Co5 74.307(14) . . ?
Co5 Se6 Co6 73.324(14) . . ?
Co5 Se6 Co1 73.999(14) . . ?
Co6 Se6 Co1 74.595(14) . . ?
Co5 Se6 Co9 89.309(14) . . ?
Co6 Se6 Co9 87.024(15) . . ?
Co1 Se6 Co9 157.954(17) . . ?
Co2 Se7 Co4 76.988(14) . . ?
Co2 Se7 Co6 78.640(15) . . ?
Co4 Se7 Co6 77.688(14) . . ?
Co5 Se8 Co3 78.087(15) . . ?
Co5 Se8 Co1 75.816(14) . . ?
Co3 Se8 Co1 78.723(14) . . ?

loop_
_geom_bond_atom_site_label_1
_geom_bond_atom_site_label_2
_geom_bond_distance
_geom_bond_site_symmetry_2
_geom_bond_publ_flag
C1 C2 1.390(4) . ?
C1 C6 1.395(4) . ?
C1 P1 1.835(3) . ?
C2 C3 1.391(4) . ?
C2 H2 0.95 . ?
C3 C4 1.391(5) . ?
C3 H3 0.95 . ?
C4 C5 1.371(4) . ?
C4 H4 0.95 . ?
C5 C6 1.392(4) . ?
C5 H5 0.95 . ?
C6 H6 0.95 . ?
C7 C12 1.388(4) . ?
C7 C8 1.398(4) . ?
C7 P1 1.827(3) . ?
C8 C9 1.386(4) . ?
C8 H8 0.95 . ?
C9 C10 1.381(4) . ?
C9 H9 0.95 . ?
C10 C11 1.382(4) . ?
C10 H10 0.95 . ?
C11 C12 1.399(4) . ?
C11 H11 0.95 . ?
C12 H12 0.95 . ?
C13 C18 1.393(4) . ?
C13 C14 1.395(4) . ?
C13 N1 1.427(3) . ?
C14 C15 1.390(4) . ?
C14 H14 0.95 . ?
C15 C16 1.383(4) . ?
C15 H15 0.95 . ?
C16 C17 1.380(4) . ?
C16 C19 1.524(4) . ?
C17 C18 1.385(4) . ?
C17 H17 0.95 . ?
C18 H18 0.95 . ?
C19 H19A 0.98 . ?
C19 H19B 0.98 . ?
C19 H19C 0.98 . ?
C20 C21 1.390(5) . ?
C20 C25 1.390(4) . ?
C20 P2 1.837(3) . ?
C21 C22 1.388(5) . ?
C21 H21 0.95 . ?
C22 C23 1.371(6) . ?
C22 H22 0.95 . ?
C23 C24 1.385(6) . ?
C23 H23 0.95 . ?
C24 C25 1.386(4) . ?
C24 H24 0.95 . ?
C25 H25 0.95 . ?
C26 C31 1.379(4) . ?
C26 C27 1.396(4) . ?
C26 P2 1.846(3) . ?
C27 C28 1.393(4) . ?
C27 H27 0.95 . ?
C28 C29 1.369(5) . ?
C28 H28 0.95 . ?
C29 C30 1.377(5) . ?
C29 H29 0.95 . ?
C30 C31 1.395(4) . ?
C30 H30 0.95 . ?
C31 H31 0.95 . ?
C32 C37 1.394(4) . ?
C32 C33 1.397(4) . ?
C32 N2 1.422(3) . ?
C33 C34 1.387(4) . ?
C33 H33 0.95 . ?
C34 C35 1.394(5) . ?
C34 H34 0.95 . ?
C35 C36 1.383(5) . ?
C35 C38 1.512(4) . ?
C36 C37 1.392(4) . ?
C36 H36 0.95 . ?
C37 H37 0.95 . ?
C38 H38A 0.98 . ?
C38 H38B 0.98 . ?
C38 H38C 0.98 . ?
C39 C44 1.377(5) . ?
C39 C40 1.396(4) . ?
C39 P3 1.837(3) . ?
C40 C41 1.388(5) . ?
C40 H40 0.95 . ?
C41 C42 1.386(6) . ?
C41 H41 0.95 . ?
C42 C43 1.388(6) . ?
C42 H42 0.95 . ?
C43 C44 1.392(4) . ?
C43 H43 0.95 . ?
C44 H44 0.95 . ?
C45 C46 1.394(4) . ?
C45 C50 1.395(4) . ?
C45 P3 1.836(3) . ?
C46 C47 1.395(5) . ?
C46 H46 0.95 . ?
C47 C48 1.376(5) . ?
C47 H47 0.95 . ?
C48 C49 1.372(5) . ?
C48 H48 0.95 . ?
C49 C50 1.390(5) . ?
C49 H49 0.95 . ?
C50 H50 0.95 . ?
C51 C52 1.387(4) . ?
C51 C56 1.401(4) . ?
C51 N3 1.426(3) . ?
C52 C53 1.408(4) . ?
C52 H52 0.95 . ?
C53 C54 1.378(5) . ?
C53 H53 0.95 . ?
C54 C55 1.372(5) . ?
C54 C57 1.515(4) . ?
C55 C56 1.394(4) . ?
C55 H55 0.95 . ?
C56 H56 0.95 . ?
C57 H57A 0.98 . ?
C57 H57B 0.98 . ?
C57 H57C 0.98 . ?
C58 C63 1.398(4) . ?
C58 C59 1.402(4) . ?
C58 P4 1.839(3) . ?
C59 C60 1.382(4) . ?
C59 H59 0.95 . ?
C60 C61 1.381(5) . ?
C60 H60 0.95 . ?
C61 C62 1.371(5) . ?
C61 H61 0.95 . ?
C62 C63 1.388(4) . ?
C62 H62 0.95 . ?
C63 H63 0.95 . ?
C64 C69 1.401(3) . ?
C64 C65 1.404(4) . ?
C64 P4 1.837(3) . ?
C65 C66 1.392(4) . ?
C65 H65 0.95 . ?
C66 C67 1.386(4) . ?
C66 H66 0.95 . ?
C67 C68 1.379(4) . ?
C67 H67 0.95 . ?
C68 C69 1.384(4) . ?
C68 H68 0.95 . ?
C69 H69 0.95 . ?
C70 C75 1.388(4) . ?
C70 C71 1.400(3) . ?
C70 N4 1.407(3) . ?
C71 C72 1.383(4) . ?
C71 H71 0.95 . ?
C72 C73 1.389(5) . ?
C72 H72 0.95 . ?
C73 C74 1.384(4) . ?
C73 C76 1.520(4) . ?
C74 C75 1.386(4) . ?
C74 H74 0.95 . ?
C75 H75 0.95 . ?
C76 H76A 0.98 . ?
C76 H76B 0.98 . ?
C76 H76C 0.98 . ?
C77 C78 1.393(4) . ?
C77 C82 1.395(4) . ?
C77 P5 1.824(3) . ?
C78 C79 1.383(4) . ?
C78 H78 0.95 . ?
C79 C80 1.397(4) . ?
C79 H79 0.95 . ?
C80 C81 1.374(5) . ?
C80 H80 0.95 . ?
C81 C82 1.391(4) . ?
C81 H81 0.95 . ?
C82 H82 0.95 . ?
C83 C84 1.390(4) . ?
C83 C88 1.396(4) . ?
C83 P5 1.843(3) . ?
C84 C85 1.400(4) . ?
C84 H84 0.95 . ?
C85 C86 1.377(5) . ?
C85 H85 0.95 . ?
C86 C87 1.374(5) . ?
C86 H86 0.95 . ?
C87 C88 1.390(4) . ?
C87 H87 0.95 . ?
C88 H88 0.95 . ?
C89 C90 1.399(4) . ?
C89 C94 1.400(4) . ?
C89 N5 1.415(3) . ?
C90 C91 1.385(4) . ?
C90 H90 0.95 . ?
C91 C92 1.388(4) . ?
C91 H91 0.95 . ?
C92 C93 1.389(4) . ?
C92 C95 1.507(4) . ?
C93 C94 1.385(4) . ?
C93 H93 0.95 . ?
C94 H94 0.95 . ?
C95 H95A 0.98 . ?
C95 H95B 0.98 . ?
C95 H95C 0.98 . ?
C96 C101 1.396(4) . ?
C96 C97 1.396(4) . ?
C96 P6 1.842(2) . ?
C97 C98 1.388(4) . ?
C97 H97 0.95 . ?
C98 C99 1.388(4) . ?
C98 H98 0.95 . ?
C99 C100 1.381(4) . ?
C99 H99 0.95 . ?
C100 C101 1.393(4) . ?
C100 H100 0.95 . ?
C101 H101 0.95 . ?
C102 C103 1.386(4) . ?
C102 C107 1.395(4) . ?
C102 P6 1.837(3) . ?
C103 C104 1.388(4) . ?
C103 H103 0.95 . ?
C104 C105 1.386(4) . ?
C104 H104 0.95 . ?
C105 C106 1.382(4) . ?
C105 H105 0.95 . ?
C106 C107 1.388(4) . ?
C106 H106 0.95 . ?
C107 H107 0.95 . ?
C108 C109 1.396(4) . ?
C108 C113 1.397(4) . ?
C108 N6 1.416(3) . ?
C109 C110 1.379(4) . ?
C109 H109 0.95 . ?
C110 C111 1.390(4) . ?
C110 H110 0.95 . ?
C111 C112 1.381(4) . ?
C111 C114 1.506(4) . ?
C112 C113 1.396(4) . ?
C112 H112 0.95 . ?
C113 H113 0.95 . ?
C114 H11A 0.98 . ?
C114 H11B 0.98 . ?
C114 H11C 0.98 . ?
N7 C115 1.319(15) . ?
N7 C119 1.379(15) . ?
N7 Co7 2.14(2) . ?
C115 C116 1.409(15) . ?
C115 H115 0.95 . ?
C116 C117 1.365(16) . ?
C116 H116 0.95 . ?
C117 C118 1.367(16) . ?
C117 H117 0.95 . ?
C118 C119 1.368(15) . ?
C118 H118 0.95 . ?
C119 H119 0.95 . ?
N27 C215 1.299(5) . ?
N27 C219 1.381(5) . ?
N27 Co7 2.087(4) . ?
C215 C216 1.391(6) . ?
C215 H215 0.95 . ?
C216 C217 1.374(7) . ?
C216 H216 0.95 . ?
C217 C218 1.370(7) . ?
C217 H217 0.95 . ?
C218 C219 1.350(6) . ?
C218 H218 0.95 . ?
C219 H219 0.95 . ?
C120 N8 1.352(4) . ?
C120 C121 1.376(5) . ?
C120 H120 0.95 . ?
C121 C122 1.358(5) . ?
C121 H121 0.95 . ?
C122 C123 1.354(5) . ?
C122 H122 0.95 . ?
C123 C124 1.396(5) . ?
C123 H123 0.95 . ?
C124 N8 1.344(4) . ?
C124 H124 0.95 . ?
C125 N9 1.348(4) . ?
C125 C126 1.382(4) . ?
C125 H125 0.95 . ?
C126 C127 1.338(5) . ?
C126 H126 0.95 . ?
C127 C128 1.350(5) . ?
C127 H127 0.95 . ?
C128 C129 1.381(4) . ?
C128 H128 0.95 . ?
C129 N9 1.363(4) . ?
C129 H129 0.95 . ?
N1 P1 1.673(2) . ?
N1 Co7 1.941(2) . ?
N2 P2 1.672(2) . ?
N2 Co7 1.961(2) . ?
N3 P3 1.671(2) . ?
N3 Co8 1.940(2) . ?
N4 P4 1.671(2) . ?
N4 Co8 1.967(2) . ?
N5 P5 1.673(2) . ?
N5 Co9 1.964(2) . ?
N6 P6 1.669(2) . ?
N6 Co9 1.960(2) . ?
N8 Co8 2.104(2) . ?
N9 Co9 2.101(2) . ?
P1 Co1 2.1470(8) . ?
P2 Co2 2.1386(8) . ?
P3 Co3 2.1452(7) . ?
P4 Co4 2.1441(8) . ?
P5 Co5 2.1444(8) . ?
P6 Co6 2.1463(7) . ?
Co1 Se1 2.3192(4) . ?
Co1 Se8 2.3336(4) . ?
Co1 Se2 2.3474(4) . ?
Co1 Se6 2.3946(4) . ?
Co1 Co5 2.8625(5) . ?
Co1 Co2 2.8677(5) . ?
Co1 Co6 2.8934(5) . ?
Co1 Co3 2.9588(4) . ?
Co2 Se7 2.3192(4) . ?
Co2 Se1 2.3275(4) . ?
Co2 Se2 2.3634(4) . ?
Co2 Se3 2.4137(4) . ?
Co2 Co4 2.8927(5) . ?
Co2 Co3 2.9223(5) . ?
Co2 Co6 2.9494(5) . ?
Co3 Se4 2.3229(5) . ?
Co3 Se8 2.3318(4) . ?
Co3 Se3 2.3658(4) . ?
Co3 Se2 2.4019(4) . ?
Co3 Co4 2.8384(5) . ?
Co3 Co5 2.9337(5) . ?
Co4 Se7 2.3282(4) . ?
Co4 Se5 2.3336(4) . ?
Co4 Se4 2.3392(4) . ?
Co4 Se3 2.3660(4) . ?
Co4 Co6 2.9250(4) . ?
Co4 Co5 2.9534(5) . ?
Co5 Se8 2.3255(4) . ?
Co5 Se4 2.3288(4) . ?
Co5 Se5 2.3531(4) . ?
Co5 Se6 2.3617(4) . ?
Co5 Co6 2.8315(5) . ?
Co6 Se1 2.3280(4) . ?
Co6 Se5 2.3351(4) . ?
Co6 Se7 2.3353(4) . ?
Co6 Se6 2.3803(4) . ?
Co7 Se2 2.5341(4) . ?
Co8 Se3 2.5244(4) . ?
Co9 Se6 2.5730(5) . ?
